data_4103672
loop_
_publ_author_name
'Jian-Rong Li'
'Andrey A. Yakovenko'
'Weigang Lu'
'Daren J. Timmons'
'Wenjuan Zhuang'
'Daqiang Yuan'
'Hong-Cai Zhou'

_publ_contact_author
; 
Hong-Cai Zhou
Department of Chemistry, Texas A&M University, 
PO Box 30012, College Station, TX 77842-3012, USA
;
_publ_contact_author_email zhou@mail.chem.tamu.edu
_publ_section_title
;
 Ligand Bridging-Angle-Driven Assembly of Molecular Architectures Based on
 Quadruply Bonded Mo-Mo Dimers
;
_journal_name_full 'Journal of the American Chemical Society'
_journal_page_first 17599
_journal_page_last 17610
_journal_paper_doi 10.1021/ja1080794
_journal_volume 132
_journal_year 2010
_chemical_formula_moiety 'C288 H288 Mo24 O118'
_chemical_formula_sum 'C288 H288 Mo24 O118'
_chemical_formula_weight 7939.74
_chemical_name_systematic
; 
 ? 
;
_space_group_IT_number 2
_symmetry_cell_setting triclinic
_symmetry_space_group_name_Hall '-P 1'
_symmetry_space_group_name_H-M 'P -1'
_atom_sites_solution_hydrogens geom
_atom_sites_solution_primary direct
_atom_sites_solution_secondary difmap
_audit_creation_method SHELXL-97
_cell_angle_alpha 65.4810(10)
_cell_angle_beta 63.9820(10)
_cell_angle_gamma 86.8650(10)
_cell_formula_units_Z 1
_cell_length_a 25.6486(16)
_cell_length_b 25.682(3)
_cell_length_c 29.181(3)
_cell_measurement_reflns_used 9904
_cell_measurement_temperature 110(2)
_cell_measurement_theta_max 23.0386
_cell_measurement_theta_min 2.2227
_cell_volume 15524(3)
_computing_cell_refinement 'SAINT+ ver. (Bruker, 2001)'
_computing_data_collection 'APEX2  (Bruker, 2008)'
_computing_data_reduction 'SAINT+ ver. (Bruker, 2001)'
_computing_molecular_graphics 'SHELXTL (Sheldrick, 2008)'
_computing_publication_material 'SHELXTL (Sheldrick, 2008)'
_computing_structure_refinement 'SHELXTL (Sheldrick, 2008)'
_computing_structure_solution 'SHELXTL (Sheldrick, 2008)'
_diffrn_ambient_temperature 110(2)
_diffrn_measured_fraction_theta_full 0.993
_diffrn_measured_fraction_theta_max 0.993
_diffrn_measurement_device_type 'Bruker SMART APEX II CCD area detector'
_diffrn_measurement_method 'phi and omega scans'
_diffrn_radiation_monochromator graphite
_diffrn_radiation_source 'fine-focus sealed tube'
_diffrn_radiation_type MoK\a
_diffrn_radiation_wavelength 0.71073
_diffrn_reflns_av_R_equivalents 0.0688
_diffrn_reflns_av_sigmaI/netI 0.1357
_diffrn_reflns_limit_h_max 30
_diffrn_reflns_limit_h_min -30
_diffrn_reflns_limit_k_max 30
_diffrn_reflns_limit_k_min -30
_diffrn_reflns_limit_l_max 34
_diffrn_reflns_limit_l_min -34
_diffrn_reflns_number 119919
_diffrn_reflns_theta_full 25.00
_diffrn_reflns_theta_max 25.00
_diffrn_reflns_theta_min 1.73
_exptl_absorpt_coefficient_mu 0.511
_exptl_absorpt_correction_T_max 0.9047
_exptl_absorpt_correction_T_min 0.8217
_exptl_absorpt_correction_type multi-scan
_exptl_absorpt_process_details 'SADABS (Sheldrick, 2008)'
_exptl_crystal_colour dark-red
_exptl_crystal_density_diffrn 0.849
_exptl_crystal_density_meas ?
_exptl_crystal_density_method 'not measured'
_exptl_crystal_description block
_exptl_crystal_F_000 3968
_exptl_crystal_size_max 0.40
_exptl_crystal_size_mid 0.20
_exptl_crystal_size_min 0.20
_platon_squeeze_details
;
;
_refine_diff_density_max 2.062
_refine_diff_density_min -1.251
_refine_diff_density_rms 0.101
_refine_ls_extinction_method none
_refine_ls_goodness_of_fit_ref 1.027
_refine_ls_hydrogen_treatment constr
_refine_ls_matrix_type full
_refine_ls_number_parameters 1618
_refine_ls_number_reflns 54325
_refine_ls_number_restraints 226
_refine_ls_restrained_S_all 1.027
_refine_ls_R_factor_all 0.1115
_refine_ls_R_factor_gt 0.0618
_refine_ls_shift/su_max 0.002
_refine_ls_shift/su_mean 0.000
_refine_ls_structure_factor_coef Fsqd
_refine_ls_weighting_details 'calc w=1/[\s^2^(Fo^2^)+(0.0300P)^2^+15.5000P] where P=(Fo^2^+2Fc^2^)/3'
_refine_ls_weighting_scheme calc
_refine_ls_wR_factor_gt 0.1306
_refine_ls_wR_factor_ref 0.1404
_reflns_number_gt 26234
_reflns_number_total 54325
_reflns_threshold_expression I>2\s(I)
_cod_data_source_file ja1080794_si_002_12.cif
_cod_data_source_block 4C
_cod_depositor_comments
;
The following automatic conversions were performed:

'_exptl_crystal_density_meas' value 'not measured' was changed to '?'
- the value is perceived as not measured.

Automatic conversion script
Id: cif_fix_values 3008 2015-01-20 13:52:24Z robertas 
;
_cod_original_cell_volume 15524(2)
_cod_database_code 4103672

loop_
_symmetry_equiv_pos_as_xyz
'x, y, z'
'-x, -y, -z'

loop_
_atom_site_label
_atom_site_type_symbol
_atom_site_fract_x
_atom_site_fract_y
_atom_site_fract_z
_atom_site_U_iso_or_equiv
_atom_site_adp_type
_atom_site_occupancy
_atom_site_symmetry_multiplicity
_atom_site_calc_flag
_atom_site_refinement_flags
_atom_site_disorder_assembly
_atom_site_disorder_group
Mo1 Mo 0.50161(3) 0.12260(2) 0.84234(2) 0.04371(17) Uani 1 1 d D . .
Mo2 Mo 0.50075(3) 0.19686(2) 0.77463(2) 0.04262(17) Uani 1 1 d . . .
Mo3 Mo 0.89813(3) 0.32627(2) 0.45572(2) 0.04340(17) Uani 1 1 d D . .
Mo4 Mo 0.82078(3) 0.36345(2) 0.46420(2) 0.04015(16) Uani 1 1 d D . .
Mo5 Mo 0.89233(3) 0.69589(2) 0.11108(2) 0.04426(17) Uani 1 1 d D F .
Mo6 Mo 0.81522(3) 0.65746(2) 0.18928(2) 0.04136(16) Uani 1 1 d D F .
Mo7 Mo 0.72493(3) 0.91332(2) 0.37707(2) 0.03719(15) Uani 1 1 d D . .
Mo8 Mo 0.68010(3) 0.83262(2) 0.40094(2) 0.03553(15) Uani 1 1 d D . .
Mo9 Mo 0.32885(3) 0.71843(2) 0.76135(2) 0.04618(17) Uani 1 1 d D . .
Mo10 Mo 0.36381(3) 0.67601(2) 0.70819(2) 0.04460(17) Uani 1 1 d D . .
Mo11 Mo 0.72049(3) 0.53522(2) 0.72523(2) 0.04389(17) Uani 1 1 d D . .
Mo12 Mo 0.67873(3) 0.52843(2) 0.67904(2) 0.04248(17) Uani 1 1 d D . .
O1 O 0.58573(19) 0.11430(16) 0.78848(17) 0.0475(12) Uani 1 1 d . . .
O2 O 0.58523(18) 0.19401(16) 0.71719(16) 0.0441(12) Uani 1 1 d . . .
O3 O 0.8516(2) 0.25091(17) 0.53150(17) 0.0436(12) Uani 1 1 d . . .
O4 O 0.76977(18) 0.29082(16) 0.54111(16) 0.0412(11) Uani 1 1 d . . .
O5 O 0.94884(18) 0.39829(17) 0.37735(17) 0.0471(12) Uani 1 1 d . . .
O6 O 0.8663(2) 0.43738(17) 0.38749(17) 0.0411(11) Uani 1 1 d . . .
O7 O 0.94496(18) 0.64552(17) 0.14626(17) 0.0475(12) Uani 1 1 d . . .
O8 O 0.8628(2) 0.60468(16) 0.22939(17) 0.0422(11) Uani 1 1 d . . .
O9 O 0.8456(2) 0.74895(17) 0.07075(17) 0.0479(12) Uani 1 1 d . . .
O10 O 0.76331(18) 0.70904(16) 0.15391(16) 0.0451(12) Uani 1 1 d . . .
O11 O 0.58293(19) 0.87236(16) 0.10125(16) 0.0457(12) Uani 1 1 d . . .
O12 O 0.58366(18) 0.79466(16) 0.17320(16) 0.0429(11) Uani 1 1 d . . .
O13 O 0.53648(19) 0.93228(15) 0.17505(16) 0.0424(12) Uani 1 1 d . . .
O14 O 0.53832(18) 0.85394(15) 0.24665(16) 0.0396(11) Uani 1 1 d . . .
O15 O 0.68993(18) 0.95691(15) 0.32037(16) 0.0393(11) Uani 1 1 d . . .
O16 O 0.64287(17) 0.87179(15) 0.34601(16) 0.0356(11) Uani 1 1 d . . .
O17 O 0.76148(18) 0.87363(15) 0.43260(16) 0.0412(11) Uani 1 1 d . . .
O18 O 0.71420(18) 0.78861(15) 0.45758(16) 0.0353(10) Uani 1 1 d . . .
O19 O 0.75592(18) 0.62222(16) 0.66744(17) 0.0419(12) Uani 1 1 d . . .
O20 O 0.71146(18) 0.61502(16) 0.61898(16) 0.0399(11) Uani 1 1 d . . .
O21 O 0.6878(2) 0.44788(17) 0.78529(17) 0.0480(12) Uani 1 1 d . . .
O22 O 0.64373(18) 0.44148(16) 0.73597(16) 0.0422(11) Uani 1 1 d . . .
O23 O 0.54048(19) 0.17379(16) 0.86290(16) 0.0466(12) Uani 1 1 d . . .
O24 O 0.53987(19) 0.25229(15) 0.79100(16) 0.0462(12) Uani 1 1 d . . .
O25 O 0.3879(2) 0.69059(19) 0.79564(18) 0.0557(13) Uani 1 1 d . . .
O26 O 0.4246(2) 0.64597(17) 0.73923(18) 0.0513(12) Uani 1 1 d . . .
O27 O 0.64630(19) 0.56301(17) 0.77390(16) 0.0472(12) Uani 1 1 d . . .
O28 O 0.60382(18) 0.55650(16) 0.72391(17) 0.0431(11) Uani 1 1 d . . .
O29 O 0.79670(19) 0.50859(17) 0.67957(18) 0.0466(12) Uani 1 1 d . . .
O30 O 0.75191(19) 0.50106(16) 0.63078(17) 0.0426(12) Uani 1 1 d . . .
O31 O 0.91383(19) 0.36258(18) 0.50164(17) 0.0434(12) Uani 1 1 d . . .
O32 O 0.8321(2) 0.40262(16) 0.51008(16) 0.0427(11) Uani 1 1 d . . .
O33 O 0.88755(19) 0.28680(17) 0.40988(17) 0.0444(12) Uani 1 1 d . . .
O34 O 0.80483(19) 0.32531(17) 0.41941(17) 0.0415(11) Uani 1 1 d . . .
O35 O 0.73471(18) 0.25305(17) 0.26773(18) 0.0447(12) Uani 1 1 d . . .
O36 O 0.6968(2) 0.29874(18) 0.32373(18) 0.0448(12) Uani 1 1 d . . .
O37 O 0.7320(2) 0.35622(15) 0.17242(17) 0.0658(15) Uani 1 1 d D . .
O38 O 0.69475(16) 0.40073(16) 0.22993(15) 0.0565(13) Uani 1 1 d D . .
O39 O 0.88036(15) 0.63233(15) 0.08706(16) 0.0566(13) Uani 1 1 d D . .
O40 O 0.79917(17) 0.59136(16) 0.17067(14) 0.0497(12) Uani 1 1 d D . .
O41 O 0.90841(18) 0.76213(16) 0.12978(17) 0.0425(12) Uani 1 1 d . . .
O42 O 0.82658(18) 0.72142(17) 0.21261(17) 0.0440(12) Uani 1 1 d . . .
O43 O 0.79781(18) 0.90633(17) 0.30948(17) 0.0444(12) Uani 1 1 d . . .
O44 O 0.75021(17) 0.82122(16) 0.33468(16) 0.0388(11) Uani 1 1 d . . .
O45 O 0.65448(19) 0.92450(16) 0.44295(16) 0.0404(11) Uani 1 1 d . . .
O46 O 0.60734(17) 0.83895(17) 0.46808(16) 0.0382(11) Uani 1 1 d . . .
O47 O 0.38614(19) 0.79543(16) 0.70033(17) 0.0391(11) Uani 1 1 d . . .
O48 O 0.42436(17) 0.75056(17) 0.64436(16) 0.0387(11) Uani 1 1 d . . .
C1 C 0.6106(3) 0.1524(3) 0.7369(3) 0.0478(19) Uani 1 1 d . . .
C2 C 0.67276(14) 0.15076(17) 0.69928(16) 0.0485(19) Uani 1 1 d G . .
C3 C 0.69983(19) 0.10322(14) 0.71667(15) 0.058(2) Uani 1 1 d G . .
H3A H 0.6782 0.0704 0.7518 0.070 Uiso 1 1 calc R . .
C4 C 0.75851(19) 0.10364(14) 0.68269(18) 0.062(2) Uani 1 1 d GD A .
C5 C 0.79012(15) 0.15160(18) 0.63131(16) 0.054(2) Uani 1 1 d G . .
H5A H 0.8302 0.1519 0.6081 0.065 Uiso 1 1 calc R . .
C6 C 0.76306(18) 0.19914(14) 0.61392(14) 0.0441(18) Uani 1 1 d G . .
C7 C 0.70438(18) 0.19872(13) 0.64791(17) 0.0421(17) Uani 1 1 d G . .
H7A H 0.6859 0.2312 0.6360 0.051 Uiso 1 1 calc R . .
C8 C 0.7968(3) 0.2508(3) 0.5587(3) 0.0372(16) Uani 1 1 d . . .
C9 C 0.78723(19) 0.05037(15) 0.70237(19) 0.110(4) Uani 1 1 d D . .
C10 C 0.8388(4) 0.0468(4) 0.6513(3) 0.152(5) Uani 0.50 1 d PD A 1
H10A H 0.8571 0.0129 0.6646 0.229 Uiso 0.50 1 calc PR A 1
H10B H 0.8679 0.0820 0.6303 0.229 Uiso 0.50 1 calc PR A 1
H10C H 0.8245 0.0431 0.6265 0.229 Uiso 0.50 1 calc PR A 1
C11 C 0.7425(3) -0.00513(15) 0.7349(5) 0.152(5) Uani 0.50 1 d PD A 1
H11A H 0.7612 -0.0387 0.7478 0.229 Uiso 0.50 1 calc PR A 1
H11B H 0.7284 -0.0087 0.7099 0.229 Uiso 0.50 1 calc PR A 1
H11C H 0.7093 -0.0034 0.7677 0.229 Uiso 0.50 1 calc PR A 1
C12 C 0.8103(5) 0.0540(4) 0.7415(5) 0.152(5) Uani 0.50 1 d PD A 1
H12A H 0.8283 0.0197 0.7540 0.229 Uiso 0.50 1 calc PR A 1
H12B H 0.7776 0.0559 0.7746 0.229 Uiso 0.50 1 calc PR A 1
H12C H 0.8396 0.0889 0.7210 0.229 Uiso 0.50 1 calc PR A 1
C10' C 0.8536(2) 0.0633(3) 0.6634(4) 0.152(5) Uani 0.50 1 d PD A 2
H10D H 0.8714 0.0292 0.6769 0.229 Uiso 0.50 1 calc PR A 2
H10E H 0.8709 0.0962 0.6636 0.229 Uiso 0.50 1 calc PR A 2
H10F H 0.8608 0.0728 0.6247 0.229 Uiso 0.50 1 calc PR A 2
C11' C 0.7611(5) -0.0010(2) 0.7011(6) 0.152(5) Uani 0.50 1 d PD A 2
H11D H 0.7794 -0.0349 0.7142 0.229 Uiso 0.50 1 calc PR A 2
H11E H 0.7684 0.0089 0.6624 0.229 Uiso 0.50 1 calc PR A 2
H11F H 0.7186 -0.0100 0.7261 0.229 Uiso 0.50 1 calc PR A 2
C12' C 0.7769(5) 0.0333(4) 0.7630(3) 0.152(5) Uani 0.50 1 d PD A 2
H12D H 0.7957 -0.0006 0.7749 0.229 Uiso 0.50 1 calc PR A 2
H12E H 0.7346 0.0239 0.7885 0.229 Uiso 0.50 1 calc PR A 2
H12F H 0.7938 0.0657 0.7643 0.229 Uiso 0.50 1 calc PR A 2
C13 C 0.9201(4) 0.4385(3) 0.3596(3) 0.0477(19) Uani 1 1 d . . .
C14 C 0.95423(15) 0.48773(15) 0.30227(12) 0.0406(17) Uani 1 1 d G . .
C15 C 1.01484(15) 0.49378(15) 0.27163(15) 0.0457(18) Uani 1 1 d G . .
H15A H 1.0362 0.4674 0.2878 0.055 Uiso 1 1 calc R . .
C16 C 1.04420(11) 0.53843(17) 0.21734(15) 0.054(2) Uani 1 1 d GD . .
C17 C 1.01296(16) 0.57704(15) 0.19368(12) 0.054(2) Uani 1 1 d G . .
H17A H 1.0330 0.6076 0.1566 0.064 Uiso 1 1 calc R . .
C18 C 0.95234(16) 0.57098(16) 0.22432(16) 0.0494(19) Uani 1 1 d G . .
C19 C 0.92298(11) 0.52633(18) 0.27862(15) 0.0469(18) Uani 1 1 d G . .
H19A H 0.8816 0.5222 0.2996 0.056 Uiso 1 1 calc R . .
C20 C 0.9176(3) 0.6098(2) 0.1983(3) 0.0460(19) Uani 1 1 d . . .
C21 C 1.11098(12) 0.54245(15) 0.18535(13) 0.065(2) Uani 1 1 d D . .
C22 C 1.14042(19) 0.5500(3) 0.2184(2) 0.0859(16) Uani 1 1 d D . .
H22A H 1.1831 0.5529 0.1973 0.129 Uiso 1 1 calc R . .
H22B H 1.1258 0.5166 0.2556 0.129 Uiso 1 1 calc R . .
H22C H 1.1313 0.5854 0.2234 0.129 Uiso 1 1 calc R . .
C23 C 1.1262(2) 0.4871(2) 0.1776(2) 0.0859(16) Uani 1 1 d D . .
H23A H 1.1690 0.4902 0.1571 0.129 Uiso 1 1 calc R . .
H23B H 1.1082 0.4821 0.1559 0.129 Uiso 1 1 calc R . .
H23C H 1.1113 0.4537 0.2148 0.129 Uiso 1 1 calc R . .
C24 C 1.13578(19) 0.5943(2) 0.12674(15) 0.0859(16) Uani 1 1 d D . .
H24A H 1.1785 0.5966 0.1069 0.129 Uiso 1 1 calc R . .
H24B H 1.1266 0.6300 0.1311 0.129 Uiso 1 1 calc R . .
H24C H 1.1181 0.5894 0.1047 0.129 Uiso 1 1 calc R . .
C25 C 0.7913(4) 0.7458(3) 0.1014(3) 0.0479(19) Uani 1 1 d . . .
C26 C 0.75746(19) 0.78581(15) 0.07502(16) 0.0476(19) Uani 1 1 d G . .
C27 C 0.78489(15) 0.82300(18) 0.01749(15) 0.055(2) Uani 1 1 d G . .
H27A H 0.8243 0.8211 -0.0056 0.066 Uiso 1 1 calc R . .
C28 C 0.75460(18) 0.86290(16) -0.00633(11) 0.064(2) Uani 1 1 d GD B .
C29 C 0.69688(18) 0.86562(15) 0.02738(16) 0.056(2) Uani 1 1 d G . .
H29A H 0.6762 0.8929 0.0111 0.068 Uiso 1 1 calc R . .
C30 C 0.66945(15) 0.82843(17) 0.08492(15) 0.0480(19) Uani 1 1 d G . .
C31 C 0.69974(19) 0.78852(15) 0.10873(11) 0.051(2) Uani 1 1 d G . .
H31A H 0.6810 0.7631 0.1481 0.061 Uiso 1 1 calc R . .
C32 C 0.6084(3) 0.8319(3) 0.1220(3) 0.0447(18) Uani 1 1 d . . .
C33 C 0.78719(18) 0.90420(17) -0.06965(11) 0.078(3) Uani 1 1 d D . .
C34 C 0.8365(3) 0.9460(3) -0.0810(3) 0.111(3) Uani 0.70 1 d PD B 1
H34A H 0.8566 0.9725 -0.1215 0.166 Uiso 0.70 1 calc PR B 1
H34B H 0.8647 0.9239 -0.0697 0.166 Uiso 0.70 1 calc PR B 1
H34C H 0.8198 0.9684 -0.0591 0.166 Uiso 0.70 1 calc PR B 1
C35 C 0.7448(3) 0.9397(4) -0.0894(2) 0.111(3) Uani 0.70 1 d PD B 1
H35A H 0.7664 0.9665 -0.1297 0.166 Uiso 0.70 1 calc PR B 1
H35B H 0.7270 0.9617 -0.0673 0.166 Uiso 0.70 1 calc PR B 1
H35C H 0.7139 0.9135 -0.0838 0.166 Uiso 0.70 1 calc PR B 1
C36 C 0.8143(4) 0.8698(3) -0.10446(19) 0.111(3) Uani 0.70 1 d PD B 1
H36A H 0.8353 0.8967 -0.1448 0.166 Uiso 0.70 1 calc PR B 1
H36B H 0.7831 0.8436 -0.0984 0.166 Uiso 0.70 1 calc PR B 1
H36C H 0.8418 0.8472 -0.0925 0.166 Uiso 0.70 1 calc PR B 1
C34' C 0.7865(8) 0.96733(14) -0.0784(3) 0.111(3) Uani 0.30 1 d PD B 2
H34D H 0.8076 0.9932 -0.1190 0.166 Uiso 0.30 1 calc PR B 2
H34E H 0.8056 0.9747 -0.0586 0.166 Uiso 0.30 1 calc PR B 2
H34F H 0.7458 0.9744 -0.0633 0.166 Uiso 0.30 1 calc PR B 2
C35' C 0.7577(6) 0.8939(7) -0.1015(2) 0.111(3) Uani 0.30 1 d PD B 2
H35D H 0.7786 0.9209 -0.1418 0.166 Uiso 0.30 1 calc PR B 2
H35E H 0.7167 0.9003 -0.0859 0.166 Uiso 0.30 1 calc PR B 2
H35F H 0.7588 0.8540 -0.0972 0.166 Uiso 0.30 1 calc PR B 2
C36' C 0.8512(3) 0.8944(7) -0.0949(3) 0.111(3) Uani 0.30 1 d PD B 2
H36D H 0.8717 0.9217 -0.1351 0.166 Uiso 0.30 1 calc PR B 2
H36E H 0.8523 0.8546 -0.0911 0.166 Uiso 0.30 1 calc PR B 2
H36F H 0.8705 0.9006 -0.0747 0.166 Uiso 0.30 1 calc PR B 2
C37 C 0.5503(3) 0.9089(3) 0.2155(3) 0.0388(17) Uani 1 1 d . . .
C38 C 0.58107(17) 0.94558(13) 0.22644(16) 0.0415(17) Uani 1 1 d G . .
C39 C 0.59158(17) 1.00544(14) 0.19537(14) 0.0432(18) Uani 1 1 d G . .
H39A H 0.5774 1.0228 0.1682 0.052 Uiso 1 1 calc R . .
C40 C 0.62286(17) 1.03986(9) 0.20407(14) 0.0482(19) Uani 1 1 d GD . .
C41 C 0.64363(17) 1.01443(13) 0.24383(15) 0.0408(17) Uani 1 1 d G . .
H41A H 0.6650 1.0380 0.2498 0.049 Uiso 1 1 calc R . .
C42 C 0.63313(18) 0.95457(14) 0.27490(14) 0.0417(17) Uani 1 1 d G . .
C43 C 0.60184(18) 0.92014(9) 0.26620(15) 0.0416(17) Uani 1 1 d G . .
H43A H 0.5947 0.8792 0.2874 0.050 Uiso 1 1 calc R . .
C44 C 0.6567(3) 0.9259(3) 0.3167(2) 0.0379(17) Uani 1 1 d . . .
C45 C 0.63654(16) 1.10607(10) 0.17070(13) 0.059(2) Uani 1 1 d D . .
C46 C 0.6137(3) 1.13454(17) 0.2114(2) 0.0879(17) Uani 1 1 d D . .
H46A H 0.6228 1.1768 0.1896 0.132 Uiso 1 1 calc R . .
H46B H 0.6327 1.1222 0.2361 0.132 Uiso 1 1 calc R . .
H46C H 0.5711 1.1229 0.2345 0.132 Uiso 1 1 calc R . .
C47 C 0.70302(16) 1.12574(19) 0.1343(2) 0.0879(17) Uani 1 1 d D . .
H47A H 0.7112 1.1681 0.1135 0.132 Uiso 1 1 calc R . .
H47B H 0.7180 1.1087 0.1074 0.132 Uiso 1 1 calc R . .
H47C H 0.7223 1.1131 0.1588 0.132 Uiso 1 1 calc R . .
C48 C 0.6072(3) 1.12681(17) 0.1317(2) 0.0879(17) Uani 1 1 d D . .
H48A H 0.6160 1.1691 0.1109 0.132 Uiso 1 1 calc R . .
H48B H 0.5646 1.1148 0.1545 0.132 Uiso 1 1 calc R . .
H48C H 0.6222 1.1097 0.1048 0.132 Uiso 1 1 calc R . .
C49 C 0.7463(3) 0.8192(3) 0.4626(3) 0.0396(17) Uani 1 1 d . . .
C50 C 0.76904(18) 0.79050(15) 0.50538(15) 0.0399(17) Uani 1 1 d G . .
C51 C 0.80705(18) 0.82244(11) 0.50992(15) 0.0470(19) Uani 1 1 d G . .
H51A H 0.8206 0.8623 0.4846 0.056 Uiso 1 1 calc R . .
C52 C 0.82520(16) 0.79600(15) 0.55158(17) 0.0467(19) Uani 1 1 d GD . .
C53 C 0.80534(18) 0.73762(15) 0.58869(15) 0.0490(19) Uani 1 1 d G . .
H53A H 0.8177 0.7196 0.6172 0.059 Uiso 1 1 calc R . .
C54 C 0.76733(18) 0.70568(11) 0.58415(15) 0.0399(17) Uani 1 1 d G . .
C55 C 0.74918(16) 0.73212(14) 0.54250(17) 0.0420(17) Uani 1 1 d G . .
H55A H 0.7232 0.7103 0.5394 0.050 Uiso 1 1 calc R . .
C56 C 0.7434(3) 0.6437(3) 0.6265(3) 0.0435(18) Uani 1 1 d . . .
C57 C 0.86411(17) 0.83319(15) 0.55785(17) 0.073(3) Uani 1 1 d D . .
C58 C 0.8894(3) 0.7946(3) 0.5970(3) 0.146(3) Uani 1 1 d D . .
H58A H 0.9138 0.8190 0.6009 0.218 Uiso 1 1 calc R . .
H58B H 0.9133 0.7697 0.5809 0.218 Uiso 1 1 calc R . .
H58C H 0.8571 0.7705 0.6344 0.218 Uiso 1 1 calc R . .
C59 C 0.8282(3) 0.8728(3) 0.5831(3) 0.146(3) Uani 1 1 d D . .
H59A H 0.8535 0.8963 0.5870 0.218 Uiso 1 1 calc R . .
H59B H 0.7957 0.8492 0.6205 0.218 Uiso 1 1 calc R . .
H59C H 0.8125 0.8984 0.5580 0.218 Uiso 1 1 calc R . .
C60 C 0.9152(2) 0.8710(3) 0.5000(2) 0.146(3) Uani 1 1 d D . .
H60A H 0.9395 0.8947 0.5046 0.218 Uiso 1 1 calc R . .
H60B H 0.8996 0.8964 0.4746 0.218 Uiso 1 1 calc R . .
H60C H 0.9391 0.8462 0.4837 0.218 Uiso 1 1 calc R . .
C61 C 0.6572(3) 0.4193(3) 0.7774(3) 0.0433(18) Uani 1 1 d . . .
C62 C 0.63471(19) 0.35654(12) 0.81699(15) 0.0429(18) Uani 1 1 d G . .
C63 C 0.64658(19) 0.33122(15) 0.86303(17) 0.053(2) Uani 1 1 d G . .
H63A H 0.6676 0.3541 0.8699 0.063 Uiso 1 1 calc R . .
C64 C 0.6277(2) 0.27247(16) 0.89897(14) 0.063(2) Uani 1 1 d GD C .
C65 C 0.5970(2) 0.23903(12) 0.88887(15) 0.056(2) Uani 1 1 d G . .
H65A H 0.5842 0.1989 0.9134 0.068 Uiso 1 1 calc R . .
C66 C 0.58516(19) 0.26435(15) 0.84284(17) 0.0444(18) Uani 1 1 d G . .
C67 C 0.60400(19) 0.32310(16) 0.80690(13) 0.0430(18) Uani 1 1 d G . .
H67A H 0.5959 0.3404 0.7754 0.052 Uiso 1 1 calc R . .
C68 C 0.5530(3) 0.2289(3) 0.8318(3) 0.0440(18) Uani 1 1 d . . .
C69 C 0.63517(19) 0.24263(15) 0.95298(14) 0.080(3) Uani 1 1 d D . .
C70 C 0.6698(4) 0.1923(3) 0.9515(3) 0.103(3) Uani 0.70 1 d PD C 1
H70A H 0.6742 0.1737 0.9862 0.154 Uiso 0.70 1 calc PR C 1
H70B H 0.7087 0.2070 0.9185 0.154 Uiso 0.70 1 calc PR C 1
H70C H 0.6486 0.1639 0.9488 0.154 Uiso 0.70 1 calc PR C 1
C71 C 0.6682(4) 0.2858(3) 0.9586(3) 0.103(3) Uani 0.70 1 d PD C 1
H71A H 0.6726 0.2662 0.9932 0.154 Uiso 0.70 1 calc PR C 1
H71B H 0.6461 0.3178 0.9603 0.154 Uiso 0.70 1 calc PR C 1
H71C H 0.7072 0.3010 0.9257 0.154 Uiso 0.70 1 calc PR C 1
C72 C 0.5749(2) 0.2186(3) 1.00532(15) 0.103(3) Uani 0.70 1 d PD C 1
H72A H 0.5802 0.1998 1.0395 0.154 Uiso 0.70 1 calc PR C 1
H72B H 0.5535 0.1904 1.0027 0.154 Uiso 0.70 1 calc PR C 1
H72C H 0.5525 0.2505 1.0072 0.154 Uiso 0.70 1 calc PR C 1
C70' C 0.5878(5) 0.2547(7) 1.0008(3) 0.103(3) Uani 0.30 1 d PD C 2
H70D H 0.5931 0.2355 1.0349 0.154 Uiso 0.30 1 calc PR C 2
H70E H 0.5489 0.2398 1.0087 0.154 Uiso 0.30 1 calc PR C 2
H70F H 0.5910 0.2966 0.9892 0.154 Uiso 0.30 1 calc PR C 2
C71' C 0.6956(4) 0.2652(6) 0.9420(3) 0.103(3) Uani 0.30 1 d PD C 2
H71D H 0.6998 0.2459 0.9768 0.154 Uiso 0.30 1 calc PR C 2
H71E H 0.6993 0.3071 0.9302 0.154 Uiso 0.30 1 calc PR C 2
H71F H 0.7264 0.2571 0.9120 0.154 Uiso 0.30 1 calc PR C 2
C72' C 0.6300(8) 0.17696(17) 0.9723(5) 0.103(3) Uani 0.30 1 d PD C 2
H72D H 0.6348 0.1585 1.0068 0.154 Uiso 0.30 1 calc PR C 2
H72E H 0.6607 0.1686 0.9424 0.154 Uiso 0.30 1 calc PR C 2
H72F H 0.5913 0.1618 0.9800 0.154 Uiso 0.30 1 calc PR C 2
C73 C 0.4239(4) 0.6600(4) 0.7761(4) 0.0785(9) Uani 1 1 d . . .
C74 C 0.4683(2) 0.6397(2) 0.7977(2) 0.0785(9) Uani 1 1 d G . .
C75 C 0.46706(19) 0.6513(2) 0.8405(2) 0.0785(9) Uani 1 1 d G . .
H75A H 0.4368 0.6700 0.8577 0.094 Uiso 1 1 calc R . .
C76 C 0.5102(2) 0.6356(2) 0.85826(16) 0.0785(9) Uani 1 1 d GD D .
C77 C 0.55445(19) 0.6083(2) 0.8331(2) 0.0785(9) Uani 1 1 d G . .
H77A H 0.5839 0.5975 0.8453 0.094 Uiso 1 1 calc R . .
C78 C 0.5556(2) 0.5966(2) 0.7903(2) 0.0785(9) Uani 1 1 d G . .
C79 C 0.5125(2) 0.6123(2) 0.77254(17) 0.0785(9) Uani 1 1 d G . .
H79A H 0.5134 0.6043 0.7432 0.094 Uiso 1 1 calc R . .
C80 C 0.6048(4) 0.5706(4) 0.7613(3) 0.0785(9) Uani 1 1 d . . .
C81 C 0.50690(19) 0.64953(19) 0.90568(15) 0.0785(9) Uani 1 1 d D . .
C82 C 0.4487(3) 0.6194(4) 0.9594(2) 0.0785(9) Uani 0.60 1 d PD D 1
H82A H 0.4479 0.6271 0.9898 0.118 Uiso 0.60 1 calc PR D 1
H82B H 0.4450 0.5775 0.9709 0.118 Uiso 0.60 1 calc PR D 1
H82C H 0.4160 0.6343 0.9517 0.118 Uiso 0.60 1 calc PR D 1
C83 C 0.5576(3) 0.6288(4) 0.9196(3) 0.0785(9) Uani 0.60 1 d PD D 1
H83A H 0.5544 0.6371 0.9505 0.118 Uiso 0.60 1 calc PR D 1
H83B H 0.5951 0.6490 0.8860 0.118 Uiso 0.60 1 calc PR D 1
H83C H 0.5557 0.5870 0.9312 0.118 Uiso 0.60 1 calc PR D 1
C84 C 0.5108(5) 0.7151(2) 0.8873(3) 0.0785(9) Uani 0.60 1 d PD D 1
H84A H 0.5096 0.7235 0.9176 0.118 Uiso 0.60 1 calc PR D 1
H84B H 0.4776 0.7286 0.8799 0.118 Uiso 0.60 1 calc PR D 1
H84C H 0.5477 0.7350 0.8528 0.118 Uiso 0.60 1 calc PR D 1
C82' C 0.5654(3) 0.6839(5) 0.8870(4) 0.0785(9) Uani 0.40 1 d PD D 2
H82D H 0.5634 0.6909 0.9182 0.118 Uiso 0.40 1 calc PR D 2
H82E H 0.5729 0.7210 0.8542 0.118 Uiso 0.40 1 calc PR D 2
H82F H 0.5972 0.6616 0.8765 0.118 Uiso 0.40 1 calc PR D 2
C83' C 0.4580(4) 0.6856(5) 0.9204(5) 0.0785(9) Uani 0.40 1 d PD D 2
H83D H 0.4560 0.6935 0.9512 0.118 Uiso 0.40 1 calc PR D 2
H83E H 0.4204 0.6641 0.9324 0.118 Uiso 0.40 1 calc PR D 2
H83F H 0.4664 0.7223 0.8870 0.118 Uiso 0.40 1 calc PR D 2
C84' C 0.4941(6) 0.5934(3) 0.9590(2) 0.0785(9) Uani 0.40 1 d PD D 2
H84D H 0.4932 0.6028 0.9886 0.118 Uiso 0.40 1 calc PR D 2
H84E H 0.5249 0.5697 0.9501 0.118 Uiso 0.40 1 calc PR D 2
H84F H 0.4560 0.5718 0.9725 0.118 Uiso 0.40 1 calc PR D 2
C85 C 0.7947(3) 0.4955(3) 0.6427(3) 0.0462(19) Uani 1 1 d . . .
C86 C 0.84538(16) 0.46860(17) 0.61285(17) 0.0445(18) Uani 1 1 d G . .
C87 C 0.89459(19) 0.46341(17) 0.62205(16) 0.0500(19) Uani 1 1 d G . .
H87A H 0.8983 0.4792 0.6449 0.060 Uiso 1 1 calc R . .
C88 C 0.93838(14) 0.43505(18) 0.59786(17) 0.051(2) Uani 1 1 d GD . .
C89 C 0.93297(16) 0.41188(17) 0.56446(17) 0.057(2) Uani 1 1 d G . .
H89A H 0.9629 0.3925 0.5479 0.069 Uiso 1 1 calc R . .
C90 C 0.8838(2) 0.41708(17) 0.55526(16) 0.0423(18) Uani 1 1 d G . .
C91 C 0.83996(15) 0.44543(18) 0.57945(18) 0.0438(18) Uani 1 1 d G . .
H91A H 0.8063 0.4490 0.5732 0.053 Uiso 1 1 calc R . .
C92 C 0.8768(3) 0.3923(3) 0.5195(3) 0.0468(19) Uani 1 1 d . . .
C93 C 0.99267(13) 0.43204(16) 0.60780(15) 0.064(2) Uani 1 1 d D . .
C94 C 0.9763(2) 0.3919(3) 0.66985(17) 0.0977(18) Uani 1 1 d D . .
H94A H 1.0114 0.3902 0.6756 0.147 Uiso 1 1 calc R . .
H94B H 0.9605 0.3530 0.6792 0.147 Uiso 1 1 calc R . .
H94C H 0.9467 0.4069 0.6944 0.147 Uiso 1 1 calc R . .
C95 C 1.0180(2) 0.49247(19) 0.5938(3) 0.0977(18) Uani 1 1 d D . .
H95A H 1.0526 0.4899 0.6004 0.147 Uiso 1 1 calc R . .
H95B H 0.9883 0.5077 0.6182 0.147 Uiso 1 1 calc R . .
H95C H 1.0293 0.5184 0.5540 0.147 Uiso 1 1 calc R . .
C96 C 1.04016(19) 0.4086(3) 0.5701(2) 0.0977(18) Uani 1 1 d D . .
H96A H 1.0744 0.4067 0.5770 0.147 Uiso 1 1 calc R . .
H96B H 1.0517 0.4345 0.5302 0.147 Uiso 1 1 calc R . .
H96C H 1.0247 0.3698 0.5788 0.147 Uiso 1 1 calc R . .
C97 C 0.8431(3) 0.2951(3) 0.4006(3) 0.0474(19) Uani 1 1 d . . .
C98 C 0.8345(2) 0.26838(17) 0.36749(16) 0.0457(18) Uani 1 1 d G . .
C99 C 0.87297(16) 0.23229(18) 0.35041(19) 0.053(2) Uani 1 1 d G . .
H99A H 0.9041 0.2244 0.3604 0.063 Uiso 1 1 calc R . .
C100 C 0.86583(17) 0.20778(16) 0.31868(19) 0.061(2) Uani 1 1 d GD E .
C101 C 0.8203(2) 0.21936(18) 0.30403(18) 0.061(2) Uani 1 1 d G . .
H10G H 0.8154 0.2026 0.2823 0.073 Uiso 1 1 calc R . .
C102 C 0.78183(16) 0.25546(18) 0.32111(19) 0.0454(18) Uani 1 1 d G . .
C103 C 0.78896(17) 0.27997(16) 0.35284(17) 0.0423(17) Uani 1 1 d G . .
H10H H 0.7627 0.3046 0.3645 0.051 Uiso 1 1 calc R . .
C104 C 0.7348(3) 0.2698(3) 0.3027(3) 0.0462(18) Uani 1 1 d . . .
C105 C 0.90529(18) 0.16491(17) 0.3024(2) 0.080(3) Uani 1 1 d D . .
C106 C 0.96999(16) 0.1929(3) 0.2690(5) 0.118(4) Uani 0.55 1 d PD E 1
H10I H 0.9947 0.1653 0.2584 0.176 Uiso 0.55 1 calc PR E 1
H10J H 0.9808 0.2036 0.2926 0.176 Uiso 0.55 1 calc PR E 1
H10K H 0.9759 0.2276 0.2348 0.176 Uiso 0.55 1 calc PR E 1
C107 C 0.8970(5) 0.1106(3) 0.3556(3) 0.118(4) Uani 0.55 1 d PD E 1
H10L H 0.9221 0.0834 0.3445 0.176 Uiso 0.55 1 calc PR E 1
H10M H 0.8559 0.0922 0.3772 0.176 Uiso 0.55 1 calc PR E 1
H10N H 0.9079 0.1215 0.3791 0.176 Uiso 0.55 1 calc PR E 1
C108 C 0.8899(4) 0.1467(4) 0.2654(5) 0.118(4) Uani 0.55 1 d PD E 1
H10O H 0.9154 0.1194 0.2552 0.176 Uiso 0.55 1 calc PR E 1
H10P H 0.8957 0.1810 0.2308 0.176 Uiso 0.55 1 calc PR E 1
H10Q H 0.8488 0.1281 0.2864 0.176 Uiso 0.55 1 calc PR E 1
C6A C 0.9235(6) 0.1777(5) 0.2408(3) 0.118(4) Uani 0.45 1 d PD E 2
H6AA H 0.9484 0.1498 0.2311 0.176 Uiso 0.45 1 calc PR E 2
H6AB H 0.9454 0.2170 0.2157 0.176 Uiso 0.45 1 calc PR E 2
H6AC H 0.8884 0.1744 0.2362 0.176 Uiso 0.45 1 calc PR E 2
C7A C 0.8725(4) 0.10266(15) 0.3408(5) 0.118(4) Uani 0.45 1 d PD E 2
H7AA H 0.8980 0.0758 0.3296 0.176 Uiso 0.45 1 calc PR E 2
H7AB H 0.8369 0.0990 0.3371 0.176 Uiso 0.45 1 calc PR E 2
H7AC H 0.8618 0.0935 0.3802 0.176 Uiso 0.45 1 calc PR E 2
C8A C 0.9608(3) 0.1697(5) 0.3088(6) 0.118(4) Uani 0.45 1 d PD E 2
H8AA H 0.9858 0.1423 0.2980 0.176 Uiso 0.45 1 calc PR E 2
H8AB H 0.9498 0.1606 0.3482 0.176 Uiso 0.45 1 calc PR E 2
H8AC H 0.9825 0.2092 0.2841 0.176 Uiso 0.45 1 calc PR E 2
C109 C 0.73325(11) 0.39856(13) 0.18452(13) 0.0766(10) Uani 0.50 1 d PD F 1
C110 C 0.78463(17) 0.44644(19) 0.1402(2) 0.0766(10) Uani 0.50 1 d PGD F 1
C111 C 0.8273(3) 0.4454(2) 0.0906(3) 0.0766(10) Uani 0.50 1 d PGD F 1
H11G H 0.8251 0.4132 0.0830 0.092 Uiso 0.50 1 calc PR F 1
C112 C 0.8731(3) 0.4914(3) 0.0521(2) 0.0766(10) Uani 0.50 1 d PGD F 1
C113 C 0.8763(2) 0.5385(2) 0.0632(2) 0.0766(10) Uani 0.50 1 d PGD F 1
H11H H 0.9076 0.5699 0.0369 0.092 Uiso 0.50 1 calc PR F 1
C114 C 0.8336(3) 0.53953(19) 0.1128(3) 0.0766(10) Uani 0.50 1 d PGD F 1
C115 C 0.78781(19) 0.4935(3) 0.15132(15) 0.0766(10) Uani 0.50 1 d PGD F 1
H11I H 0.7587 0.4942 0.1852 0.092 Uiso 0.50 1 calc PR F 1
C116 C 0.83761(14) 0.59091(13) 0.12440(14) 0.0766(10) Uani 0.50 1 d PD F 1
C117 C 0.9187(2) 0.4969(2) -0.00614(17) 0.0766(10) Uani 0.50 1 d PD F 1
C118 C 0.9091(4) 0.4427(3) -0.0130(4) 0.0766(10) Uani 0.50 1 d PD F 1
H11J H 0.9368 0.4470 -0.0501 0.115 Uiso 0.50 1 d PR F 1
H11K H 0.9091 0.4059 0.0150 0.115 Uiso 0.50 1 d PR F 1
H11L H 0.8705 0.4448 -0.0106 0.115 Uiso 0.50 1 d PR F 1
C119 C 0.9136(4) 0.5499(3) -0.0534(3) 0.0766(10) Uani 0.50 1 d PD F 1
H11M H 0.9412 0.5532 -0.0901 0.115 Uiso 0.50 1 d PR F 1
H11N H 0.8751 0.5524 -0.0511 0.115 Uiso 0.50 1 d PR F 1
H11O H 0.9250 0.5808 -0.0476 0.115 Uiso 0.50 1 d PR F 1
C120 C 0.9810(2) 0.5038(5) -0.0127(4) 0.0766(10) Uani 0.50 1 d PD . 1
H12G H 1.0079 0.5077 -0.0498 0.115 Uiso 0.50 1 d PR . 1
H12H H 0.9925 0.5345 -0.0068 0.115 Uiso 0.50 1 d PR . 1
H12I H 0.9812 0.4671 0.0153 0.115 Uiso 0.50 1 d PR . 1
C9A C 0.72984(11) 0.40034(14) 0.18264(13) 0.0766(10) Uani 0.50 1 d PD F 2
C10A C 0.77064(13) 0.45610(16) 0.1371(2) 0.0766(10) Uani 0.50 1 d PGD F 2
C11A C 0.7934(3) 0.4649(2) 0.0811(3) 0.0766(10) Uani 0.50 1 d PGD F 2
H11P H 0.7831 0.4363 0.0725 0.092 Uiso 0.50 1 calc PR F 2
C12A C 0.8312(4) 0.5156(3) 0.03758(17) 0.0766(10) Uani 0.50 1 d PGD F 2
C13A C 0.8462(3) 0.55748(19) 0.0501(2) 0.0766(10) Uani 0.50 1 d PGD F 2
H13A H 0.8720 0.5921 0.0204 0.092 Uiso 0.50 1 calc PR F 2
C14A C 0.8234(2) 0.5487(2) 0.1061(3) 0.0766(10) Uani 0.50 1 d PGD F 2
C15A C 0.78565(18) 0.4980(3) 0.14956(16) 0.0766(10) Uani 0.50 1 d PGD F 2
H15B H 0.7701 0.4920 0.1878 0.092 Uiso 0.50 1 calc PR F 2
C16A C 0.83703(14) 0.59142(12) 0.12397(13) 0.0766(10) Uani 0.50 1 d PD F 2
C17A C 0.8541(3) 0.5244(2) -0.02370(15) 0.0766(10) Uani 0.50 1 d PD F 2
C18A C 0.8026(4) 0.5205(5) -0.0362(4) 0.0766(10) Uani 0.50 1 d PD F 2
H18A H 0.8174 0.5261 -0.0747 0.115 Uiso 0.50 1 d PR F 2
H18B H 0.7799 0.4826 -0.0109 0.115 Uiso 0.50 1 d PR F 2
H18C H 0.7784 0.5492 -0.0305 0.115 Uiso 0.50 1 d PR F 2
C19A C 0.8914(4) 0.4777(4) -0.0335(4) 0.0766(10) Uani 0.50 1 d PD F 2
H19B H 0.9052 0.4837 -0.0720 0.115 Uiso 0.50 1 d PR F 2
H19C H 0.9243 0.4813 -0.0270 0.115 Uiso 0.50 1 d PR F 2
H19D H 0.8689 0.4397 -0.0082 0.115 Uiso 0.50 1 d PR F 2
C20A C 0.8921(4) 0.5840(3) -0.0652(3) 0.0766(10) Uani 0.50 1 d PD F 2
H20A H 0.9060 0.5889 -0.1033 0.115 Uiso 0.50 1 d PR F 2
H20B H 0.8681 0.6130 -0.0595 0.115 Uiso 0.50 1 d PR F 2
H20C H 0.9250 0.5879 -0.0587 0.115 Uiso 0.50 1 d PR F 2
C121 C 0.8708(3) 0.7608(3) 0.1766(3) 0.0425(18) Uani 1 1 d . F .
C122 C 0.87929(18) 0.80882(14) 0.19136(17) 0.0437(18) Uani 1 1 d G . .
C123 C 0.92910(16) 0.85085(17) 0.15588(14) 0.0522(19) Uani 1 1 d G F .
H12J H 0.9588 0.8488 0.1229 0.063 Uiso 1 1 calc R . .
C124 C 0.93548(14) 0.89585(15) 0.16863(16) 0.057(2) Uani 1 1 d GD F .
C125 C 0.89204(18) 0.89883(15) 0.21686(18) 0.057(2) Uani 1 1 d G F .
H12K H 0.8964 0.9296 0.2256 0.068 Uiso 1 1 calc R . .
C126 C 0.84223(16) 0.85681(17) 0.25233(14) 0.0447(18) Uani 1 1 d G F .
C127 C 0.83585(14) 0.81180(14) 0.23959(16) 0.0414(17) Uani 1 1 d G F .
H12L H 0.8018 0.7831 0.2638 0.050 Uiso 1 1 calc R . .
C128 C 0.7938(3) 0.8619(3) 0.3020(3) 0.0440(18) Uani 1 1 d . . .
C129 C 0.99195(15) 0.94033(16) 0.13054(19) 0.083(3) Uani 1 1 d D . .
C130 C 1.0009(4) 0.9698(5) 0.06934(19) 0.120(4) Uani 0.50 1 d PD F 1
H13B H 1.0372 0.9979 0.0454 0.180 Uiso 0.50 1 calc PR F 1
H13C H 0.9676 0.9899 0.0681 0.180 Uiso 0.50 1 calc PR F 1
H13D H 1.0036 0.9405 0.0554 0.180 Uiso 0.50 1 calc PR F 1
C131 C 1.04524(17) 0.9106(3) 0.1312(5) 0.120(4) Uani 0.50 1 d PD F 1
H13E H 1.0809 0.9395 0.1071 0.180 Uiso 0.50 1 calc PR F 1
H13F H 1.0487 0.8815 0.1168 0.180 Uiso 0.50 1 calc PR F 1
H13G H 1.0402 0.8916 0.1701 0.180 Uiso 0.50 1 calc PR F 1
C132 C 0.9885(4) 0.9870(4) 0.1512(4) 0.120(4) Uani 0.50 1 d PD F 1
H13H H 1.0252 1.0146 0.1270 0.180 Uiso 0.50 1 calc PR F 1
H13I H 0.9826 0.9687 0.1904 0.180 Uiso 0.50 1 calc PR F 1
H13J H 0.9556 1.0074 0.1495 0.180 Uiso 0.50 1 calc PR F 1
C30A C 1.0276(4) 0.9342(5) 0.0755(3) 0.120(4) Uani 0.50 1 d PD F 2
H30A H 1.0639 0.9623 0.0520 0.180 Uiso 0.50 1 calc PR F 2
H30B H 1.0044 0.9415 0.0549 0.180 Uiso 0.50 1 calc PR F 2
H30C H 1.0373 0.8949 0.0844 0.180 Uiso 0.50 1 calc PR F 2
C31A C 1.0299(3) 0.9310(5) 0.1610(4) 0.120(4) Uani 0.50 1 d PD F 2
H31B H 1.0659 0.9596 0.1362 0.180 Uiso 0.50 1 calc PR F 2
H31C H 1.0401 0.8919 0.1703 0.180 Uiso 0.50 1 calc PR F 2
H31D H 1.0079 0.9357 0.1959 0.180 Uiso 0.50 1 calc PR F 2
C32A C 0.9772(3) 1.00201(14) 0.1157(5) 0.120(4) Uani 0.50 1 d PD F 2
H32A H 1.0136 1.0299 0.0919 0.180 Uiso 0.50 1 calc PR F 2
H32B H 0.9545 1.0065 0.1506 0.180 Uiso 0.50 1 calc PR F 2
H32C H 0.9540 1.0090 0.0951 0.180 Uiso 0.50 1 calc PR F 2
C133 C 0.6105(3) 0.8845(3) 0.4753(3) 0.0414(18) Uani 1 1 d . . .
C134 C 0.56164(16) 0.88949(16) 0.52455(14) 0.0369(16) Uani 1 1 d G . .
C135 C 0.56122(15) 0.93955(13) 0.53207(14) 0.0444(18) Uani 1 1 d G . .
H13K H 0.5921 0.9713 0.5053 0.053 Uiso 1 1 calc R . .
C136 C 0.51555(18) 0.94318(12) 0.57880(16) 0.0451(18) Uani 1 1 d GD . .
C137 C 0.47030(15) 0.89674(16) 0.61799(13) 0.0452(18) Uani 1 1 d G . .
H13L H 0.4391 0.8992 0.6499 0.054 Uiso 1 1 calc R . .
C138 C 0.47072(15) 0.84668(13) 0.61047(15) 0.0400(17) Uani 1 1 d G . .
C139 C 0.51639(18) 0.84305(12) 0.56375(17) 0.0400(17) Uani 1 1 d G . .
H13M H 0.5167 0.8088 0.5586 0.048 Uiso 1 1 calc R . .
C140 C 0.4235(3) 0.7939(3) 0.6549(3) 0.0428(18) Uani 1 1 d . . .
C141 C 0.51200(16) 0.99790(11) 0.58842(14) 0.060(2) Uani 1 1 d D . .
C142 C 0.5277(3) 0.9883(2) 0.6361(2) 0.0849(16) Uani 1 1 d D . .
H14A H 0.5251 1.0235 0.6419 0.127 Uiso 1 1 calc R . .
H14B H 0.5678 0.9794 0.6256 0.127 Uiso 1 1 calc R . .
H14C H 0.5002 0.9559 0.6711 0.127 Uiso 1 1 calc R . .
C143 C 0.44969(19) 1.0131(2) 0.6050(3) 0.0849(16) Uani 1 1 d D . .
H14D H 0.4480 1.0481 0.6110 0.127 Uiso 1 1 calc R . .
H14E H 0.4219 0.9809 0.6400 0.127 Uiso 1 1 calc R . .
H14F H 0.4393 1.0200 0.5746 0.127 Uiso 1 1 calc R . .
C144 C 0.5549(2) 1.04923(14) 0.53426(19) 0.0849(16) Uani 1 1 d D . .
H14G H 0.5520 1.0839 0.5410 0.127 Uiso 1 1 calc R . .
H14H H 0.5450 1.0562 0.5036 0.127 Uiso 1 1 calc R . .
H14I H 0.5950 1.0405 0.5237 0.127 Uiso 1 1 calc R . .
O1S O 0.51113(19) 0.03874(11) 0.91454(14) 0.0583(14) Uani 1 1 d D . .
O3S O 0.99303(10) 0.2973(2) 0.4389(2) 0.0921(19) Uani 1 1 d D . .
O4S O 0.73123(17) 0.4003(3) 0.4692(3) 0.138(3) Uani 1 1 d D . .
O5S O 0.97655(17) 0.7445(2) 0.02024(13) 0.115(2) Uani 1 1 d D . .
O6S O 0.7290(2) 0.6137(4) 0.27919(16) 0.174(4) Uani 1 1 d D . .
O7S O 0.7686(2) 1.00940(9) 0.3477(2) 0.0757(16) Uani 1 1 d D . .
O8S O 0.6368(3) 0.74096(17) 0.4194(3) 0.148(3) Uani 1 1 d D . .
O9S O 0.28204(19) 0.75196(18) 0.83344(14) 0.0749(17) Uani 1 1 d D . .
O10S O 0.4244(2) 0.6377(2) 0.64323(19) 0.134(3) Uani 1 1 d D . .
O11S O 0.7537(2) 0.5448(2) 0.78711(18) 0.094(2) Uani 1 1 d D . .
O12S O 0.6350(3) 0.5017(3) 0.6324(2) 0.142(3) Uani 1 1 d D . .

loop_
_atom_site_aniso_label
_atom_site_aniso_U_11
_atom_site_aniso_U_22
_atom_site_aniso_U_33
_atom_site_aniso_U_23
_atom_site_aniso_U_13
_atom_site_aniso_U_12
Mo1 0.0671(5) 0.0227(3) 0.0350(3) -0.0019(3) -0.0283(3) 0.0070(3)
Mo2 0.0635(5) 0.0227(3) 0.0349(3) -0.0013(3) -0.0273(3) 0.0053(3)
Mo3 0.0477(4) 0.0405(3) 0.0405(4) -0.0100(3) -0.0267(3) 0.0116(3)
Mo4 0.0455(4) 0.0366(3) 0.0373(4) -0.0093(3) -0.0250(3) 0.0101(3)
Mo5 0.0561(4) 0.0285(3) 0.0324(3) -0.0032(3) -0.0165(3) 0.0052(3)
Mo6 0.0500(4) 0.0278(3) 0.0333(3) -0.0031(3) -0.0179(3) 0.0043(3)
Mo7 0.0486(4) 0.0242(3) 0.0339(3) -0.0079(3) -0.0190(3) 0.0027(3)
Mo8 0.0470(4) 0.0250(3) 0.0297(3) -0.0071(2) -0.0178(3) 0.0032(3)
Mo9 0.0604(5) 0.0328(3) 0.0404(4) -0.0136(3) -0.0209(3) 0.0049(3)
Mo10 0.0598(4) 0.0334(3) 0.0451(4) -0.0178(3) -0.0277(3) 0.0122(3)
Mo11 0.0623(4) 0.0339(3) 0.0415(4) -0.0097(3) -0.0346(3) 0.0047(3)
Mo12 0.0611(4) 0.0304(3) 0.0417(4) -0.0088(3) -0.0345(3) 0.0047(3)
O1 0.068(3) 0.031(2) 0.038(3) -0.002(2) -0.033(3) 0.015(2)
O2 0.056(3) 0.028(2) 0.037(3) -0.001(2) -0.025(2) 0.008(2)
O3 0.045(3) 0.040(3) 0.045(3) -0.007(2) -0.031(3) 0.014(2)
O4 0.044(3) 0.034(2) 0.042(3) -0.007(2) -0.026(2) 0.012(2)
O5 0.045(3) 0.042(3) 0.047(3) -0.010(2) -0.023(2) 0.012(2)
O6 0.041(3) 0.039(3) 0.041(3) -0.013(2) -0.022(2) 0.015(2)
O7 0.050(3) 0.040(3) 0.032(3) -0.002(2) -0.014(2) 0.004(2)
O8 0.045(3) 0.031(2) 0.033(3) -0.004(2) -0.013(2) 0.011(2)
O9 0.045(3) 0.041(3) 0.035(3) -0.003(2) -0.013(2) 0.004(2)
O10 0.049(3) 0.033(2) 0.031(3) 0.003(2) -0.016(2) -0.001(2)
O11 0.068(3) 0.024(2) 0.033(3) 0.002(2) -0.027(2) 0.012(2)
O12 0.062(3) 0.026(2) 0.029(3) -0.003(2) -0.020(2) 0.011(2)
O13 0.069(3) 0.021(2) 0.035(3) -0.0026(19) -0.031(2) 0.006(2)
O14 0.059(3) 0.019(2) 0.033(2) 0.0019(19) -0.025(2) 0.000(2)
O15 0.059(3) 0.018(2) 0.040(3) -0.0111(19) -0.023(2) 0.001(2)
O16 0.048(3) 0.019(2) 0.037(3) -0.0065(19) -0.021(2) 0.000(2)
O17 0.058(3) 0.020(2) 0.045(3) -0.005(2) -0.031(2) -0.002(2)
O18 0.052(3) 0.022(2) 0.036(3) -0.0100(19) -0.026(2) 0.004(2)
O19 0.062(3) 0.036(2) 0.041(3) -0.009(2) -0.041(3) 0.008(2)
O20 0.052(3) 0.033(2) 0.042(3) -0.012(2) -0.032(2) 0.006(2)
O21 0.069(3) 0.037(3) 0.045(3) -0.007(2) -0.040(3) -0.003(2)
O22 0.056(3) 0.038(2) 0.034(3) -0.005(2) -0.031(2) -0.001(2)
O23 0.076(3) 0.019(2) 0.041(3) -0.002(2) -0.034(3) 0.007(2)
O24 0.078(4) 0.023(2) 0.035(3) 0.000(2) -0.035(3) 0.003(2)
O25 0.072(4) 0.055(3) 0.046(3) -0.024(2) -0.031(3) 0.017(3)
O26 0.073(4) 0.042(3) 0.054(3) -0.027(2) -0.038(3) 0.029(2)
O27 0.059(3) 0.053(3) 0.036(3) -0.014(2) -0.031(2) 0.011(2)
O28 0.059(3) 0.041(3) 0.042(3) -0.019(2) -0.032(2) 0.012(2)
O29 0.065(3) 0.039(3) 0.054(3) -0.017(2) -0.045(3) 0.009(2)
O30 0.060(3) 0.035(2) 0.053(3) -0.019(2) -0.042(3) 0.011(2)
O31 0.035(3) 0.050(3) 0.048(3) -0.016(2) -0.027(2) 0.018(2)
O32 0.058(3) 0.041(3) 0.034(3) -0.013(2) -0.028(2) 0.012(2)
O33 0.042(3) 0.041(3) 0.053(3) -0.018(2) -0.028(3) 0.019(2)
O34 0.049(3) 0.038(3) 0.053(3) -0.024(2) -0.033(3) 0.021(2)
O35 0.055(3) 0.046(3) 0.046(3) -0.029(2) -0.026(3) 0.011(2)
O36 0.059(3) 0.042(3) 0.053(3) -0.032(2) -0.032(3) 0.019(2)
O37 0.103(4) 0.028(3) 0.048(3) -0.018(2) -0.017(3) -0.009(3)
O38 0.084(4) 0.029(2) 0.048(3) -0.015(2) -0.024(3) 0.003(2)
O39 0.083(4) 0.026(2) 0.035(3) -0.006(2) -0.011(3) -0.005(2)
O40 0.069(3) 0.029(2) 0.036(3) -0.007(2) -0.017(2) -0.005(2)
O41 0.045(3) 0.028(2) 0.025(3) -0.002(2) 0.000(2) -0.002(2)
O42 0.044(3) 0.036(3) 0.036(3) -0.007(2) -0.013(2) 0.004(2)
O43 0.054(3) 0.025(2) 0.049(3) -0.014(2) -0.021(2) 0.003(2)
O44 0.039(3) 0.022(2) 0.043(3) -0.008(2) -0.014(2) 0.000(2)
O45 0.061(3) 0.019(2) 0.034(3) -0.0070(19) -0.020(2) -0.001(2)
O46 0.048(3) 0.029(2) 0.034(3) -0.011(2) -0.018(2) 0.000(2)
O47 0.053(3) 0.026(2) 0.035(3) -0.011(2) -0.020(2) 0.003(2)
O48 0.044(3) 0.039(3) 0.040(3) -0.025(2) -0.018(2) 0.007(2)
C1 0.064(5) 0.028(4) 0.041(4) 0.000(3) -0.029(4) 0.008(4)
C2 0.071(6) 0.028(4) 0.050(5) -0.008(3) -0.039(4) 0.010(4)
C3 0.071(6) 0.028(4) 0.049(5) 0.003(3) -0.024(4) 0.009(4)
C4 0.068(6) 0.050(5) 0.056(5) -0.018(4) -0.025(5) 0.021(4)
C5 0.074(6) 0.046(4) 0.040(4) -0.013(4) -0.031(4) 0.018(4)
C6 0.048(5) 0.049(4) 0.033(4) -0.013(3) -0.021(4) 0.016(4)
C7 0.052(5) 0.037(4) 0.045(4) -0.012(3) -0.035(4) 0.014(3)
C8 0.045(5) 0.040(4) 0.036(4) -0.021(3) -0.022(4) 0.010(4)
C9 0.116(9) 0.040(5) 0.119(8) 0.026(5) -0.065(7) 0.007(5)
C10 0.104(8) 0.112(7) 0.114(8) 0.015(5) -0.012(6) 0.076(6)
C11 0.104(8) 0.112(7) 0.114(8) 0.015(5) -0.012(6) 0.076(6)
C12 0.104(8) 0.112(7) 0.114(8) 0.015(5) -0.012(6) 0.076(6)
C10' 0.104(8) 0.112(7) 0.114(8) 0.015(5) -0.012(6) 0.076(6)
C11' 0.104(8) 0.112(7) 0.114(8) 0.015(5) -0.012(6) 0.076(6)
C12' 0.104(8) 0.112(7) 0.114(8) 0.015(5) -0.012(6) 0.076(6)
C13 0.060(6) 0.040(4) 0.045(5) -0.008(4) -0.036(4) 0.010(4)
C14 0.049(5) 0.038(4) 0.041(4) -0.019(3) -0.025(4) 0.017(3)
C15 0.040(5) 0.056(5) 0.036(4) -0.016(4) -0.019(4) 0.018(4)
C16 0.045(5) 0.053(5) 0.039(4) -0.013(4) -0.009(4) 0.022(4)
C17 0.059(5) 0.044(4) 0.031(4) 0.000(3) -0.014(4) 0.006(4)
C18 0.049(5) 0.041(4) 0.037(4) -0.006(3) -0.012(4) 0.003(4)
C19 0.050(5) 0.045(4) 0.032(4) -0.005(3) -0.018(4) 0.005(4)
C20 0.065(6) 0.018(3) 0.032(4) 0.000(3) -0.014(4) 0.004(4)
C21 0.059(6) 0.069(5) 0.035(4) 0.000(4) -0.019(4) 0.019(4)
C22 0.052(3) 0.100(4) 0.067(3) -0.014(3) -0.019(3) 0.021(3)
C23 0.052(3) 0.100(4) 0.067(3) -0.014(3) -0.019(3) 0.021(3)
C24 0.052(3) 0.100(4) 0.067(3) -0.014(3) -0.019(3) 0.021(3)
C25 0.065(6) 0.032(4) 0.040(5) -0.003(3) -0.030(4) -0.001(4)
C26 0.065(5) 0.031(4) 0.036(4) -0.008(3) -0.020(4) 0.007(4)
C27 0.071(6) 0.045(4) 0.038(4) -0.007(3) -0.027(4) 0.018(4)
C28 0.086(6) 0.048(5) 0.024(4) 0.014(3) -0.025(4) 0.006(4)
C29 0.068(6) 0.036(4) 0.046(5) 0.002(4) -0.029(4) 0.011(4)
C30 0.066(5) 0.030(4) 0.034(4) 0.002(3) -0.027(4) 0.006(4)
C31 0.077(6) 0.030(4) 0.032(4) 0.008(3) -0.033(4) -0.001(4)
C32 0.064(5) 0.032(4) 0.028(4) -0.001(3) -0.024(4) -0.003(4)
C33 0.103(7) 0.057(5) 0.051(5) -0.003(4) -0.036(5) 0.019(5)
C34 0.088(6) 0.117(7) 0.045(4) 0.018(4) -0.014(4) 0.026(5)
C35 0.088(6) 0.117(7) 0.045(4) 0.018(4) -0.014(4) 0.026(5)
C36 0.088(6) 0.117(7) 0.045(4) 0.018(4) -0.014(4) 0.026(5)
C34' 0.088(6) 0.117(7) 0.045(4) 0.018(4) -0.014(4) 0.026(5)
C35' 0.088(6) 0.117(7) 0.045(4) 0.018(4) -0.014(4) 0.026(5)
C36' 0.088(6) 0.117(7) 0.045(4) 0.018(4) -0.014(4) 0.026(5)
C37 0.051(5) 0.029(4) 0.031(4) -0.006(3) -0.020(3) 0.009(3)
C38 0.054(5) 0.026(4) 0.040(4) -0.010(3) -0.023(4) 0.008(3)
C39 0.053(5) 0.030(4) 0.036(4) -0.004(3) -0.023(4) 0.006(3)
C40 0.071(5) 0.026(4) 0.032(4) -0.005(3) -0.018(4) 0.004(4)
C41 0.064(5) 0.026(3) 0.029(4) -0.004(3) -0.025(4) 0.001(3)
C42 0.051(5) 0.027(4) 0.038(4) -0.006(3) -0.019(4) -0.001(3)
C43 0.059(5) 0.025(3) 0.027(4) -0.001(3) -0.018(3) 0.005(3)
C44 0.055(5) 0.030(4) 0.021(4) -0.010(3) -0.012(3) 0.001(3)
C45 0.090(6) 0.041(4) 0.036(4) 0.003(3) -0.039(4) -0.008(4)
C46 0.145(5) 0.034(3) 0.073(3) -0.004(2) -0.058(3) 0.010(3)
C47 0.145(5) 0.034(3) 0.073(3) -0.004(2) -0.058(3) 0.010(3)
C48 0.145(5) 0.034(3) 0.073(3) -0.004(2) -0.058(3) 0.010(3)
C49 0.053(5) 0.025(4) 0.040(4) -0.011(3) -0.023(4) 0.010(3)
C50 0.055(5) 0.027(3) 0.044(4) -0.014(3) -0.029(4) 0.008(3)
C51 0.062(5) 0.026(4) 0.048(4) -0.005(3) -0.031(4) -0.001(3)
C52 0.053(5) 0.032(4) 0.066(5) -0.016(4) -0.040(4) 0.003(3)
C53 0.065(5) 0.037(4) 0.053(5) -0.017(4) -0.035(4) 0.011(4)
C54 0.050(5) 0.037(4) 0.043(4) -0.020(3) -0.028(4) 0.011(3)
C55 0.063(5) 0.022(3) 0.046(4) -0.011(3) -0.032(4) 0.007(3)
C56 0.057(5) 0.027(4) 0.049(5) -0.015(3) -0.028(4) 0.009(3)
C57 0.094(7) 0.035(4) 0.095(7) -0.010(4) -0.061(6) -0.006(4)
C58 0.171(7) 0.118(5) 0.175(7) -0.033(5) -0.125(6) -0.028(5)
C59 0.171(7) 0.118(5) 0.175(7) -0.033(5) -0.125(6) -0.028(5)
C60 0.171(7) 0.118(5) 0.175(7) -0.033(5) -0.125(6) -0.028(5)
C61 0.048(5) 0.041(4) 0.046(4) -0.018(4) -0.028(4) 0.014(4)
C62 0.067(5) 0.031(4) 0.040(4) -0.014(3) -0.034(4) 0.013(3)
C63 0.068(5) 0.045(4) 0.061(5) -0.019(4) -0.047(4) 0.009(4)
C64 0.109(7) 0.037(4) 0.048(5) -0.006(4) -0.051(5) 0.013(4)
C65 0.093(6) 0.019(3) 0.058(5) -0.007(3) -0.044(5) 0.005(4)
C66 0.072(5) 0.022(3) 0.041(4) -0.008(3) -0.033(4) 0.014(3)
C67 0.056(5) 0.037(4) 0.034(4) -0.008(3) -0.026(4) 0.010(3)
C68 0.068(5) 0.026(4) 0.038(4) -0.008(3) -0.030(4) 0.008(3)
C69 0.134(8) 0.054(5) 0.079(6) -0.023(5) -0.079(6) 0.031(5)
C70 0.194(9) 0.056(5) 0.079(5) -0.008(4) -0.101(6) 0.022(5)
C71 0.194(9) 0.056(5) 0.079(5) -0.008(4) -0.101(6) 0.022(5)
C72 0.194(9) 0.056(5) 0.079(5) -0.008(4) -0.101(6) 0.022(5)
C70' 0.194(9) 0.056(5) 0.079(5) -0.008(4) -0.101(6) 0.022(5)
C71' 0.194(9) 0.056(5) 0.079(5) -0.008(4) -0.101(6) 0.022(5)
C72' 0.194(9) 0.056(5) 0.079(5) -0.008(4) -0.101(6) 0.022(5)
C73 0.078(2) 0.110(2) 0.065(2) -0.0481(17) -0.0383(17) 0.0153(17)
C74 0.078(2) 0.110(2) 0.065(2) -0.0481(17) -0.0383(17) 0.0153(17)
C75 0.078(2) 0.110(2) 0.065(2) -0.0481(17) -0.0383(17) 0.0153(17)
C76 0.078(2) 0.110(2) 0.065(2) -0.0481(17) -0.0383(17) 0.0153(17)
C77 0.078(2) 0.110(2) 0.065(2) -0.0481(17) -0.0383(17) 0.0153(17)
C78 0.078(2) 0.110(2) 0.065(2) -0.0481(17) -0.0383(17) 0.0153(17)
C79 0.078(2) 0.110(2) 0.065(2) -0.0481(17) -0.0383(17) 0.0153(17)
C80 0.078(2) 0.110(2) 0.065(2) -0.0481(17) -0.0383(17) 0.0153(17)
C81 0.078(2) 0.110(2) 0.065(2) -0.0481(17) -0.0383(17) 0.0153(17)
C82 0.078(2) 0.110(2) 0.065(2) -0.0481(17) -0.0383(17) 0.0153(17)
C83 0.078(2) 0.110(2) 0.065(2) -0.0481(17) -0.0383(17) 0.0153(17)
C84 0.078(2) 0.110(2) 0.065(2) -0.0481(17) -0.0383(17) 0.0153(17)
C82' 0.078(2) 0.110(2) 0.065(2) -0.0481(17) -0.0383(17) 0.0153(17)
C83' 0.078(2) 0.110(2) 0.065(2) -0.0481(17) -0.0383(17) 0.0153(17)
C84' 0.078(2) 0.110(2) 0.065(2) -0.0481(17) -0.0383(17) 0.0153(17)
C85 0.066(6) 0.025(4) 0.041(4) -0.004(3) -0.027(4) 0.003(4)
C86 0.053(5) 0.035(4) 0.045(4) -0.009(3) -0.030(4) 0.002(4)
C87 0.056(5) 0.052(5) 0.050(5) -0.023(4) -0.030(4) 0.004(4)
C88 0.059(5) 0.051(5) 0.043(5) -0.008(4) -0.033(4) -0.005(4)
C89 0.057(5) 0.055(5) 0.052(5) -0.012(4) -0.029(4) 0.005(4)
C90 0.038(5) 0.038(4) 0.031(4) -0.001(3) -0.014(3) 0.002(3)
C91 0.059(5) 0.031(4) 0.039(4) -0.001(3) -0.032(4) -0.001(3)
C92 0.048(5) 0.046(4) 0.038(4) -0.003(3) -0.025(4) -0.007(4)
C93 0.046(5) 0.092(6) 0.057(5) -0.034(5) -0.025(4) 0.014(5)
C94 0.065(4) 0.127(5) 0.105(4) -0.036(4) -0.054(3) 0.000(3)
C95 0.065(4) 0.127(5) 0.105(4) -0.036(4) -0.054(3) 0.000(3)
C96 0.065(4) 0.127(5) 0.105(4) -0.036(4) -0.054(3) 0.000(3)
C97 0.054(5) 0.043(4) 0.039(4) -0.007(3) -0.026(4) 0.007(4)
C98 0.055(5) 0.037(4) 0.054(5) -0.021(4) -0.032(4) 0.014(4)
C99 0.065(6) 0.039(4) 0.057(5) -0.016(4) -0.034(4) 0.004(4)
C100 0.047(5) 0.041(4) 0.082(6) -0.027(4) -0.018(4) 0.003(4)
C101 0.046(5) 0.062(5) 0.092(6) -0.048(5) -0.032(5) 0.012(4)
C102 0.029(4) 0.042(4) 0.062(5) -0.025(4) -0.016(4) 0.004(3)
C103 0.040(5) 0.039(4) 0.050(4) -0.023(3) -0.020(4) 0.015(3)
C104 0.052(5) 0.031(4) 0.042(5) -0.010(3) -0.015(4) -0.004(4)
C105 0.050(5) 0.098(7) 0.150(9) -0.096(7) -0.056(6) 0.044(5)
C106 0.125(8) 0.082(6) 0.124(8) -0.063(6) -0.026(6) 0.050(6)
C107 0.125(8) 0.082(6) 0.124(8) -0.063(6) -0.026(6) 0.050(6)
C108 0.125(8) 0.082(6) 0.124(8) -0.063(6) -0.026(6) 0.050(6)
C6A 0.125(8) 0.082(6) 0.124(8) -0.063(6) -0.026(6) 0.050(6)
C7A 0.125(8) 0.082(6) 0.124(8) -0.063(6) -0.026(6) 0.050(6)
C8A 0.125(8) 0.082(6) 0.124(8) -0.063(6) -0.026(6) 0.050(6)
C109 0.119(3) 0.0516(19) 0.0453(17) -0.0146(15) -0.0302(18) -0.0061(18)
C110 0.119(3) 0.0516(19) 0.0453(17) -0.0146(15) -0.0302(18) -0.0061(18)
C111 0.119(3) 0.0516(19) 0.0453(17) -0.0146(15) -0.0302(18) -0.0061(18)
C112 0.119(3) 0.0516(19) 0.0453(17) -0.0146(15) -0.0302(18) -0.0061(18)
C113 0.119(3) 0.0516(19) 0.0453(17) -0.0146(15) -0.0302(18) -0.0061(18)
C114 0.119(3) 0.0516(19) 0.0453(17) -0.0146(15) -0.0302(18) -0.0061(18)
C115 0.119(3) 0.0516(19) 0.0453(17) -0.0146(15) -0.0302(18) -0.0061(18)
C116 0.119(3) 0.0516(19) 0.0453(17) -0.0146(15) -0.0302(18) -0.0061(18)
C117 0.119(3) 0.0516(19) 0.0453(17) -0.0146(15) -0.0302(18) -0.0061(18)
C118 0.119(3) 0.0516(19) 0.0453(17) -0.0146(15) -0.0302(18) -0.0061(18)
C119 0.119(3) 0.0516(19) 0.0453(17) -0.0146(15) -0.0302(18) -0.0061(18)
C120 0.119(3) 0.0516(19) 0.0453(17) -0.0146(15) -0.0302(18) -0.0061(18)
C9A 0.119(3) 0.0516(19) 0.0453(17) -0.0146(15) -0.0302(18) -0.0061(18)
C10A 0.119(3) 0.0516(19) 0.0453(17) -0.0146(15) -0.0302(18) -0.0061(18)
C11A 0.119(3) 0.0516(19) 0.0453(17) -0.0146(15) -0.0302(18) -0.0061(18)
C12A 0.119(3) 0.0516(19) 0.0453(17) -0.0146(15) -0.0302(18) -0.0061(18)
C13A 0.119(3) 0.0516(19) 0.0453(17) -0.0146(15) -0.0302(18) -0.0061(18)
C14A 0.119(3) 0.0516(19) 0.0453(17) -0.0146(15) -0.0302(18) -0.0061(18)
C15A 0.119(3) 0.0516(19) 0.0453(17) -0.0146(15) -0.0302(18) -0.0061(18)
C16A 0.119(3) 0.0516(19) 0.0453(17) -0.0146(15) -0.0302(18) -0.0061(18)
C17A 0.119(3) 0.0516(19) 0.0453(17) -0.0146(15) -0.0302(18) -0.0061(18)
C18A 0.119(3) 0.0516(19) 0.0453(17) -0.0146(15) -0.0302(18) -0.0061(18)
C19A 0.119(3) 0.0516(19) 0.0453(17) -0.0146(15) -0.0302(18) -0.0061(18)
C20A 0.119(3) 0.0516(19) 0.0453(17) -0.0146(15) -0.0302(18) -0.0061(18)
C121 0.036(5) 0.029(4) 0.041(4) 0.004(3) -0.019(4) 0.010(3)
C122 0.050(5) 0.027(4) 0.032(4) -0.010(3) -0.003(3) -0.001(3)
C123 0.043(5) 0.043(4) 0.053(5) -0.023(4) -0.005(4) 0.005(4)
C124 0.039(5) 0.043(4) 0.057(5) -0.019(4) 0.004(4) -0.010(4)
C125 0.054(5) 0.041(4) 0.052(5) -0.014(4) -0.010(4) -0.005(4)
C126 0.043(5) 0.032(4) 0.041(4) -0.012(3) -0.007(4) 0.005(3)
C127 0.048(5) 0.018(3) 0.040(4) -0.001(3) -0.016(4) 0.002(3)
C128 0.052(5) 0.029(4) 0.038(4) -0.005(3) -0.019(4) -0.001(4)
C129 0.047(5) 0.072(6) 0.084(6) -0.038(5) 0.015(5) -0.024(4)
C130 0.069(6) 0.061(6) 0.164(9) -0.045(6) 0.002(6) -0.031(4)
C131 0.069(6) 0.061(6) 0.164(9) -0.045(6) 0.002(6) -0.031(4)
C132 0.069(6) 0.061(6) 0.164(9) -0.045(6) 0.002(6) -0.031(4)
C30A 0.069(6) 0.061(6) 0.164(9) -0.045(6) 0.002(6) -0.031(4)
C31A 0.069(6) 0.061(6) 0.164(9) -0.045(6) 0.002(6) -0.031(4)
C32A 0.069(6) 0.061(6) 0.164(9) -0.045(6) 0.002(6) -0.031(4)
C133 0.058(5) 0.026(4) 0.031(4) 0.000(3) -0.024(4) 0.000(4)
C134 0.052(5) 0.021(3) 0.034(4) -0.007(3) -0.022(4) 0.003(3)
C135 0.055(5) 0.041(4) 0.036(4) -0.014(3) -0.023(4) 0.005(4)
C136 0.085(6) 0.030(4) 0.031(4) -0.015(3) -0.034(4) 0.011(4)
C137 0.059(5) 0.030(4) 0.042(4) -0.015(3) -0.019(4) 0.012(3)
C138 0.056(5) 0.030(4) 0.035(4) -0.015(3) -0.021(4) 0.012(3)
C139 0.052(5) 0.028(4) 0.042(4) -0.016(3) -0.022(4) 0.006(3)
C140 0.052(5) 0.037(4) 0.041(5) -0.012(4) -0.027(4) 0.010(4)
C141 0.084(6) 0.034(4) 0.036(4) -0.010(3) -0.011(4) -0.001(4)
C142 0.108(4) 0.061(3) 0.095(4) -0.045(3) -0.045(3) 0.025(3)
C143 0.108(4) 0.061(3) 0.095(4) -0.045(3) -0.045(3) 0.025(3)
C144 0.108(4) 0.061(3) 0.095(4) -0.045(3) -0.045(3) 0.025(3)
O1S 0.072(4) 0.044(3) 0.041(3) -0.007(2) -0.021(3) -0.012(2)
O3S 0.070(4) 0.054(3) 0.123(5) -0.022(3) -0.039(4) 0.030(3)
O4S 0.106(5) 0.090(5) 0.242(8) -0.101(5) -0.076(6) 0.056(4)
O5S 0.117(5) 0.107(5) 0.067(4) -0.011(4) -0.019(4) -0.017(4)
O6S 0.133(7) 0.248(10) 0.067(5) -0.039(5) -0.006(4) -0.038(6)
O7S 0.085(4) 0.059(3) 0.087(4) -0.025(3) -0.046(3) -0.019(3)
O8S 0.129(6) 0.094(5) 0.209(8) -0.072(5) -0.060(6) 0.000(4)
O9S 0.131(5) 0.040(3) 0.108(4) -0.048(3) -0.086(4) 0.022(3)
O10S 0.266(9) 0.080(4) 0.106(5) -0.057(4) -0.110(6) 0.031(5)
O11S 0.080(4) 0.082(4) 0.120(5) -0.006(3) -0.082(4) 0.007(3)
O12S 0.116(6) 0.235(8) 0.057(4) -0.040(5) -0.044(4) -0.009(5)

loop_
_atom_type_symbol
_atom_type_description
_atom_type_scat_dispersion_real
_atom_type_scat_dispersion_imag
_atom_type_scat_source
C C 0.0033 0.0016 'International Tables Vol C Tables 4.2.6.8 and 6.1.1.4'
H H 0.0000 0.0000 'International Tables Vol C Tables 4.2.6.8 and 6.1.1.4'
O O 0.0106 0.0060 'International Tables Vol C Tables 4.2.6.8 and 6.1.1.4'
Mo Mo -1.6832 0.6857 'International Tables Vol C Tables 4.2.6.8 and 6.1.1.4'

loop_
_geom_angle_atom_site_label_1
_geom_angle_atom_site_label_2
_geom_angle_atom_site_label_3
_geom_angle
_geom_angle_site_symmetry_1
_geom_angle_site_symmetry_3
O13 Mo1 O23 177.00(14) 2_666 .
O13 Mo1 O1 90.09(17) 2_666 .
O23 Mo1 O1 89.46(17) . .
O13 Mo1 O11 89.38(17) 2_666 2_666
O23 Mo1 O11 90.95(17) . 2_666
O1 Mo1 O11 177.75(15) . 2_666
O13 Mo1 Mo2 92.06(10) 2_666 .
O23 Mo1 Mo2 90.91(10) . .
O1 Mo1 Mo2 90.60(10) . .
O11 Mo1 Mo2 91.61(10) 2_666 .
O13 Mo1 O1S 88.99(14) 2_666 .
O23 Mo1 O1S 88.01(14) . .
O1 Mo1 O1S 84.76(15) . .
O11 Mo1 O1S 93.04(15) 2_666 .
Mo2 Mo1 O1S 175.25(12) . .
O12 Mo2 O24 91.74(17) 2_666 .
O12 Mo2 O2 175.60(14) 2_666 .
O24 Mo2 O2 88.11(17) . .
O12 Mo2 Mo1 91.52(10) 2_666 .
O24 Mo2 Mo1 92.44(10) . .
O2 Mo2 Mo1 92.88(10) . .
O12 Mo2 O14 88.40(16) 2_666 2_666
O24 Mo2 O14 176.13(14) . 2_666
O2 Mo2 O14 91.46(16) . 2_666
Mo1 Mo2 O14 91.42(10) . 2_666
O33 Mo3 O31 175.87(17) . .
O33 Mo3 O3 89.96(16) . .
O31 Mo3 O3 89.44(16) . .
O33 Mo3 Mo4 92.13(12) . .
O31 Mo3 Mo4 91.97(12) . .
O3 Mo3 Mo4 92.08(12) . .
O33 Mo3 O5 87.73(16) . .
O31 Mo3 O5 92.64(16) . .
O3 Mo3 O5 176.02(18) . .
Mo4 Mo3 O5 91.25(12) . .
O33 Mo3 O3S 91.43(19) . .
O31 Mo3 O3S 84.55(19) . .
O3 Mo3 O3S 94.85(17) . .
Mo4 Mo3 O3S 172.21(12) . .
O5 Mo3 O3S 81.97(16) . .
O32 Mo4 O6 91.72(15) . .
O32 Mo4 O34 176.90(18) . .
O6 Mo4 O34 88.77(16) . .
O32 Mo4 O4 89.15(15) . .
O6 Mo4 O4 176.19(16) . .
O34 Mo4 O4 90.16(16) . .
O32 Mo4 Mo3 91.59(12) . .
O6 Mo4 Mo3 92.32(12) . .
O34 Mo4 Mo3 91.45(12) . .
O4 Mo4 Mo3 91.37(11) . .
O32 Mo4 O4S 94.2(2) . .
O6 Mo4 O4S 88.0(2) . .
O34 Mo4 O4S 82.7(2) . .
O4 Mo4 O4S 88.2(2) . .
Mo3 Mo4 O4S 174.14(16) . .
O9 Mo5 O41 88.98(17) . .
O9 Mo5 O39 90.26(16) . .
O41 Mo5 O39 176.40(15) . .
O9 Mo5 O7 175.90(17) . .
O41 Mo5 O7 90.60(16) . .
O39 Mo5 O7 89.91(16) . .
O9 Mo5 Mo6 91.93(13) . .
O41 Mo5 Mo6 91.67(11) . .
O39 Mo5 Mo6 91.87(10) . .
O7 Mo5 Mo6 92.15(11) . .
O9 Mo5 O5S 84.5(2) . .
O41 Mo5 O5S 87.21(19) . .
O39 Mo5 O5S 89.22(18) . .
O7 Mo5 O5S 91.38(19) . .
Mo6 Mo5 O5S 176.31(16) . .
O40 Mo6 O42 176.51(15) . .
O40 Mo6 O8 89.26(16) . .
O42 Mo6 O8 90.73(16) . .
O40 Mo6 O10 91.48(16) . .
O42 Mo6 O10 88.34(16) . .
O8 Mo6 O10 176.61(17) . .
O40 Mo6 Mo5 91.69(10) . .
O42 Mo6 Mo5 91.81(11) . .
O8 Mo6 Mo5 91.51(12) . .
O10 Mo6 Mo5 91.78(11) . .
O40 Mo6 O6S 89.1(2) . .
O42 Mo6 O6S 87.4(2) . .
O8 Mo6 O6S 87.4(2) . .
O10 Mo6 O6S 89.3(2) . .
Mo5 Mo6 O6S 178.67(19) . .
O45 Mo7 O17 88.31(16) . .
O45 Mo7 O43 177.09(15) . .
O17 Mo7 O43 91.85(16) . .
O45 Mo7 O15 91.44(15) . .
O17 Mo7 O15 177.41(15) . .
O43 Mo7 O15 88.27(16) . .
O45 Mo7 Mo8 91.08(11) . .
O17 Mo7 Mo8 91.27(10) . .
O43 Mo7 Mo8 91.82(11) . .
O15 Mo7 Mo8 91.31(11) . .
O45 Mo7 O7S 86.58(16) . .
O17 Mo7 O7S 93.73(15) . .
O43 Mo7 O7S 90.51(17) . .
O15 Mo7 O7S 83.69(15) . .
Mo8 Mo7 O7S 174.41(12) . .
O46 Mo8 O18 88.21(15) . .
O46 Mo8 O16 91.37(15) . .
O18 Mo8 O16 176.46(15) . .
O46 Mo8 O44 176.26(15) . .
O18 Mo8 O44 91.95(15) . .
O16 Mo8 O44 88.25(15) . .
O46 Mo8 Mo7 92.31(11) . .
O18 Mo8 Mo7 91.88(11) . .
O16 Mo8 Mo7 91.65(10) . .
O44 Mo8 Mo7 91.42(10) . .
O46 Mo8 O8S 93.4(2) . .
O18 Mo8 O8S 89.2(2) . .
O16 Mo8 O8S 87.3(2) . .
O44 Mo8 O8S 82.9(2) . .
Mo7 Mo8 O8S 174.24(19) . .
O47 Mo9 O25 90.68(16) . .
O47 Mo9 O37 175.33(16) . 2_666
O25 Mo9 O37 89.05(17) . 2_666
O47 Mo9 Mo10 93.03(12) . .
O25 Mo9 Mo10 92.18(13) . .
O37 Mo9 Mo10 91.63(11) 2_666 .
O47 Mo9 O35 90.84(16) . 2_666
O25 Mo9 O35 175.88(18) . 2_666
O37 Mo9 O35 89.12(17) 2_666 2_666
Mo10 Mo9 O35 91.57(12) . 2_666
O47 Mo9 O9S 95.55(16) . .
O25 Mo9 O9S 85.55(17) . .
O37 Mo9 O9S 79.78(15) 2_666 .
Mo10 Mo9 O9S 171.15(11) . .
O35 Mo9 O9S 90.48(16) 2_666 .
O36 Mo10 O26 176.29(17) 2_666 .
O36 Mo10 O48 91.99(16) 2_666 .
O26 Mo10 O48 89.81(16) . .
O36 Mo10 O38 88.44(16) 2_666 2_666
O26 Mo10 O38 89.62(16) . 2_666
O48 Mo10 O38 177.43(15) . 2_666
O36 Mo10 Mo9 92.13(12) 2_666 .
O26 Mo10 Mo9 91.10(12) . .
O48 Mo10 Mo9 90.23(12) . .
O38 Mo10 Mo9 92.28(10) 2_666 .
O36 Mo10 O10S 97.1(2) 2_666 .
O26 Mo10 O10S 80.0(2) . .
O48 Mo10 O10S 80.46(19) . .
O38 Mo10 O10S 96.98(18) 2_666 .
Mo9 Mo10 O10S 167.05(17) . .
O29 Mo11 O19 90.44(16) . .
O29 Mo11 O21 88.86(17) . .
O19 Mo11 O21 176.90(16) . .
O29 Mo11 O27 176.42(16) . .
O19 Mo11 O27 89.17(16) . .
O21 Mo11 O27 91.34(17) . .
O29 Mo11 Mo12 92.69(12) . .
O19 Mo11 Mo12 91.32(10) . .
O21 Mo11 Mo12 91.73(11) . .
O27 Mo11 Mo12 90.88(11) . .
O29 Mo11 O11S 95.85(18) . .
O19 Mo11 O11S 90.15(16) . .
O21 Mo11 O11S 86.91(16) . .
O27 Mo11 O11S 80.60(17) . .
Mo12 Mo11 O11S 171.33(14) . .
O28 Mo12 O30 176.71(15) . .
O28 Mo12 O22 91.87(16) . .
O30 Mo12 O22 88.78(16) . .
O28 Mo12 O20 88.19(16) . .
O30 Mo12 O20 90.96(16) . .
O22 Mo12 O20 176.42(15) . .
O28 Mo12 Mo11 92.17(11) . .
O30 Mo12 Mo11 91.04(11) . .
O22 Mo12 Mo11 91.68(11) . .
O20 Mo12 Mo11 91.89(11) . .
O28 Mo12 O12S 94.2(2) . .
O30 Mo12 O12S 82.7(2) . .
O22 Mo12 O12S 79.05(19) . .
O20 Mo12 O12S 97.4(2) . .
Mo11 Mo12 O12S 168.89(19) . .
C1 O1 Mo1 118.3(4) . .
C1 O2 Mo2 116.2(4) . .
C8 O3 Mo3 115.8(4) . .
C8 O4 Mo4 116.8(4) . .
C13 O5 Mo3 115.9(4) . .
C13 O6 Mo4 117.0(4) . .
C20 O7 Mo5 115.5(4) . .
C20 O8 Mo6 116.3(4) . .
C25 O9 Mo5 116.9(4) . .
C25 O10 Mo6 115.7(4) . .
C32 O11 Mo1 116.7(4) . 2_666
C32 O12 Mo2 117.8(4) . 2_666
C37 O13 Mo1 117.6(4) . 2_666
C37 O14 Mo2 117.1(4) . 2_666
C44 O15 Mo7 116.7(4) . .
C44 O16 Mo8 117.2(4) . .
C49 O17 Mo7 116.7(4) . .
C49 O18 Mo8 116.6(4) . .
C56 O19 Mo11 117.1(4) . .
C56 O20 Mo12 116.5(4) . .
C61 O21 Mo11 116.8(4) . .
C61 O22 Mo12 116.6(4) . .
C68 O23 Mo1 118.3(4) . .
C68 O24 Mo2 117.2(4) . .
C73 O25 Mo9 115.6(5) . .
C73 O26 Mo10 117.6(5) . .
C80 O27 Mo11 117.7(5) . .
C80 O28 Mo12 116.9(5) . .
C85 O29 Mo11 115.0(4) . .
C85 O30 Mo12 116.9(4) . .
C92 O31 Mo3 116.2(4) . .
C92 O32 Mo4 115.9(4) . .
C97 O33 Mo3 117.2(4) . .
C97 O34 Mo4 116.7(4) . .
C104 O35 Mo9 115.8(4) . 2_666
C104 O36 Mo10 116.2(4) . 2_666
C9A O37 Mo9 116.0(3) . 2_666
C109 O37 Mo9 115.7(3) . 2_666
C9A O38 Mo10 116.0(3) . 2_666
C109 O38 Mo10 115.9(3) . 2_666
C16A O39 Mo5 116.2(3) . .
C116 O39 Mo5 116.1(3) . .
C16A O40 Mo6 117.1(3) . .
C116 O40 Mo6 117.0(3) . .
C121 O41 Mo5 116.1(4) . .
C121 O42 Mo6 116.0(4) . .
C128 O43 Mo7 116.5(4) . .
C128 O44 Mo8 116.9(4) . .
C133 O45 Mo7 117.6(4) . .
C133 O46 Mo8 116.4(4) . .
C140 O47 Mo9 115.4(4) . .
C140 O48 Mo10 117.6(4) . .
O1 C1 O2 121.9(6) . .
O1 C1 C2 119.3(5) . .
O2 C1 C2 118.7(5) . .
C3 C2 C7 120.0 . .
C3 C2 C1 120.6(3) . .
C7 C2 C1 119.3(3) . .
C2 C3 C4 120.0 . .
C2 C3 H3A 120.0 . .
C4 C3 H3A 120.0 . .
C5 C4 C3 120.0 . .
C5 C4 C9 120.9(3) . .
C3 C4 C9 119.1(3) . .
C4 C5 C6 120.0 . .
C4 C5 H5A 120.0 . .
C6 C5 H5A 120.0 . .
C7 C6 C5 120.0 . .
C7 C6 C8 119.7(4) . .
C5 C6 C8 120.3(4) . .
C6 C7 C2 120.0 . .
C6 C7 H7A 120.0 . .
C2 C7 H7A 120.0 . .
O4 C8 O3 123.9(6) . .
O4 C8 C6 119.0(6) . .
O3 C8 C6 117.1(5) . .
C12' C9 C10 132.0(4) . .
C12' C9 C10' 108.67(8) . .
C12' C9 C11 79.3(6) . .
C10 C9 C11 108.66(8) . .
C10' C9 C11 132.1(4) . .
C10 C9 C12 108.60(8) . .
C10' C9 C12 79.5(6) . .
C11 C9 C12 108.57(8) . .
C12' C9 C11' 108.63(8) . .
C10 C9 C11' 79.5(6) . .
C10' C9 C11' 108.56(8) . .
C12 C9 C11' 132.3(4) . .
C12' C9 C4 110.37(8) . .
C10 C9 C4 110.38(8) . .
C10' C9 C4 110.35(8) . .
C11 C9 C4 110.33(8) . .
C12 C9 C4 110.24(8) . .
C11' C9 C4 110.22(8) . .
C9 C10 H10A 109.5 . .
C9 C10 H10B 109.5 . .
H10A C10 H10B 109.5 . .
C9 C10 H10C 109.5 . .
H10A C10 H10C 109.5 . .
H10B C10 H10C 109.5 . .
C9 C11 H11A 109.5 . .
C9 C11 H11B 109.5 . .
H11A C11 H11B 109.5 . .
C9 C11 H11C 109.5 . .
H11A C11 H11C 109.5 . .
H11B C11 H11C 109.5 . .
C9 C12 H12A 109.5 . .
C9 C12 H12B 109.5 . .
H12A C12 H12B 109.5 . .
C9 C12 H12C 109.5 . .
H12A C12 H12C 109.5 . .
H12B C12 H12C 109.5 . .
C9 C10' H10D 109.5 . .
C9 C10' H10E 109.5 . .
H10D C10' H10E 109.5 . .
C9 C10' H10F 109.5 . .
H10D C10' H10F 109.5 . .
H10E C10' H10F 109.5 . .
C9 C11' H11D 109.5 . .
C9 C11' H11E 109.5 . .
H11D C11' H11E 109.5 . .
C9 C11' H11F 109.5 . .
H11D C11' H11F 109.5 . .
H11E C11' H11F 109.5 . .
C9 C12' H12D 109.5 . .
C9 C12' H12E 109.5 . .
H12D C12' H12E 109.5 . .
C9 C12' H12F 109.5 . .
H12D C12' H12F 109.5 . .
H12E C12' H12F 109.5 . .
O6 C13 O5 123.4(6) . .
O6 C13 C14 119.7(5) . .
O5 C13 C14 116.8(6) . .
C15 C14 C19 120.0 . .
C15 C14 C13 122.1(4) . .
C19 C14 C13 117.8(4) . .
C16 C15 C14 120.0 . .
C16 C15 H15A 120.0 . .
C14 C15 H15A 120.0 . .
C17 C16 C15 120.0 . .
C17 C16 C21 122.4(2) . .
C15 C16 C21 117.6(2) . .
C16 C17 C18 120.0 . .
C16 C17 H17A 120.0 . .
C18 C17 H17A 120.0 . .
C19 C18 C17 120.0 . .
C19 C18 C20 119.2(4) . .
C17 C18 C20 120.7(4) . .
C18 C19 C14 120.0 . .
C18 C19 H19A 120.0 . .
C14 C19 H19A 120.0 . .
O8 C20 O7 124.5(6) . .
O8 C20 C18 117.9(5) . .
O7 C20 C18 117.5(6) . .
C22 C21 C24 108.6(4) . .
C22 C21 C23 108.6(4) . .
C24 C21 C23 108.6(4) . .
C22 C21 C16 110.3(4) . .
C24 C21 C16 110.3(4) . .
C23 C21 C16 110.3(4) . .
C21 C22 H22A 109.5 . .
C21 C22 H22B 109.5 . .
H22A C22 H22B 109.5 . .
C21 C22 H22C 109.5 . .
H22A C22 H22C 109.5 . .
H22B C22 H22C 109.5 . .
C21 C23 H23A 109.5 . .
C21 C23 H23B 109.5 . .
H23A C23 H23B 109.5 . .
C21 C23 H23C 109.5 . .
H23A C23 H23C 109.5 . .
H23B C23 H23C 109.5 . .
C21 C24 H24A 109.5 . .
C21 C24 H24B 109.5 . .
H24A C24 H24B 109.5 . .
C21 C24 H24C 109.5 . .
H24A C24 H24C 109.5 . .
H24B C24 H24C 109.5 . .
O9 C25 O10 123.5(6) . .
O9 C25 C26 118.4(5) . .
O10 C25 C26 118.0(6) . .
C27 C26 C31 120.0 . .
C27 C26 C25 119.9(4) . .
C31 C26 C25 119.9(4) . .
C28 C27 C26 120.0 . .
C28 C27 H27A 120.0 . .
C26 C27 H27A 120.0 . .
C29 C28 C27 120.0 . .
C29 C28 C33 121.8(2) . .
C27 C28 C33 118.2(2) . .
C28 C29 C30 120.0 . .
C28 C29 H29A 120.0 . .
C30 C29 H29A 120.0 . .
C31 C30 C29 120.0 . .
C31 C30 C32 119.2(4) . .
C29 C30 C32 120.8(4) . .
C30 C31 C26 120.0 . .
C30 C31 H31A 120.0 . .
C26 C31 H31A 120.0 . .
O12 C32 O11 122.3(6) . .
O12 C32 C30 118.8(5) . .
O11 C32 C30 119.0(5) . .
C36' C33 C35 139.04(13) . .
C36' C33 C34' 108.65(8) . .
C35 C33 C34' 59.6(6) . .
C36' C33 C34 59.6(6) . .
C35 C33 C34 108.63(8) . .
C34' C33 C34 52.3(6) . .
C36' C33 C36 52.1(6) . .
C35 C33 C36 108.65(8) . .
C34' C33 C36 139.23(13) . .
C34 C33 C36 108.55(8) . .
C36' C33 C35' 108.64(8) . .
C35 C33 C35' 52.1(6) . .
C34' C33 C35' 108.57(8) . .
C34 C33 C35' 139.25(13) . .
C36 C33 C35' 59.8(6) . .
C36' C33 C28 110.38(8) . .
C35 C33 C28 110.39(8) . .
C34' C33 C28 110.28(8) . .
C34 C33 C28 110.28(8) . .
C36 C33 C28 110.29(8) . .
C35' C33 C28 110.28(8) . .
C33 C34 H34A 109.5 . .
C33 C34 H34B 109.5 . .
H34A C34 H34B 109.5 . .
C33 C34 H34C 109.5 . .
H34A C34 H34C 109.5 . .
H34B C34 H34C 109.5 . .
C33 C35 H35A 109.5 . .
C33 C35 H35B 109.5 . .
H35A C35 H35B 109.5 . .
C33 C35 H35C 109.5 . .
H35A C35 H35C 109.5 . .
H35B C35 H35C 109.5 . .
C33 C36 H36A 109.5 . .
C33 C36 H36B 109.5 . .
H36A C36 H36B 109.5 . .
C33 C36 H36C 109.5 . .
H36A C36 H36C 109.5 . .
H36B C36 H36C 109.5 . .
C33 C34' H34D 109.5 . .
C33 C34' H34E 109.5 . .
H34D C34' H34E 109.5 . .
C33 C34' H34F 109.5 . .
H34D C34' H34F 109.5 . .
H34E C34' H34F 109.5 . .
C33 C35' H35D 109.5 . .
C33 C35' H35E 109.5 . .
H35D C35' H35E 109.5 . .
C33 C35' H35F 109.5 . .
H35D C35' H35F 109.5 . .
H35E C35' H35F 109.5 . .
C33 C36' H36D 109.5 . .
C33 C36' H36E 109.5 . .
H36D C36' H36E 109.5 . .
C33 C36' H36F 109.5 . .
H36D C36' H36F 109.5 . .
H36E C36' H36F 109.5 . .
O13 C37 O14 121.7(6) . .
O13 C37 C38 119.4(5) . .
O14 C37 C38 119.0(5) . .
C39 C38 C43 120.0 . .
C39 C38 C37 120.0(3) . .
C43 C38 C37 119.9(3) . .
C38 C39 C40 120.0 . .
C38 C39 H39A 120.0 . .
C40 C39 H39A 120.0 . .
C41 C40 C39 120.0 . .
C41 C40 C45 117.4(2) . .
C39 C40 C45 122.6(2) . .
C42 C41 C40 120.0 . .
C42 C41 H41A 120.0 . .
C40 C41 H41A 120.0 . .
C41 C42 C43 120.0 . .
C41 C42 C44 121.1(3) . .
C43 C42 C44 118.9(3) . .
C42 C43 C38 120.0 . .
C42 C43 H43A 120.0 . .
C38 C43 H43A 120.0 . .
O16 C44 O15 123.2(6) . .
O16 C44 C42 118.2(5) . .
O15 C44 C42 118.6(5) . .
C48 C45 C46 108.6(4) . .
C48 C45 C47 108.6(4) . .
C46 C45 C47 108.6(4) . .
C48 C45 C40 110.4(4) . .
C46 C45 C40 110.3(4) . .
C47 C45 C40 110.3(4) . .
C45 C46 H46A 109.5 . .
C45 C46 H46B 109.5 . .
H46A C46 H46B 109.5 . .
C45 C46 H46C 109.5 . .
H46A C46 H46C 109.5 . .
H46B C46 H46C 109.5 . .
C45 C47 H47A 109.5 . .
C45 C47 H47B 109.5 . .
H47A C47 H47B 109.5 . .
C45 C47 H47C 109.5 . .
H47A C47 H47C 109.5 . .
H47B C47 H47C 109.5 . .
C45 C48 H48A 109.5 . .
C45 C48 H48B 109.5 . .
H48A C48 H48B 109.5 . .
C45 C48 H48C 109.5 . .
H48A C48 H48C 109.5 . .
H48B C48 H48C 109.5 . .
O18 C49 O17 123.3(5) . .
O18 C49 C50 119.1(5) . .
O17 C49 C50 117.5(5) . .
C51 C50 C55 120.0 . .
C51 C50 C49 120.7(3) . .
C55 C50 C49 119.3(3) . .
C50 C51 C52 120.0 . .
C50 C51 H51A 120.0 . .
C52 C51 H51A 120.0 . .
C53 C52 C51 120.0 . .
C53 C52 C57 121.1(2) . .
C51 C52 C57 118.8(2) . .
C54 C53 C52 120.0 . .
C54 C53 H53A 120.0 . .
C52 C53 H53A 120.0 . .
C55 C54 C53 120.0 . .
C55 C54 C56 120.4(4) . .
C53 C54 C56 119.5(4) . .
C54 C55 C50 120.0 . .
C54 C55 H55A 120.0 . .
C50 C55 H55A 120.0 . .
O19 C56 O20 123.2(4) . .
O19 C56 C54 119.3(4) . .
O20 C56 C54 117.5(4) . .
C58 C57 C60 108.6(4) . .
C58 C57 C52 110.4(4) . .
C60 C57 C52 110.4(4) . .
C58 C57 C59 108.6(4) . .
C60 C57 C59 108.6(4) . .
C52 C57 C59 110.3(4) . .
C57 C58 H58A 109.5 . .
C57 C58 H58B 109.5 . .
H58A C58 H58B 109.5 . .
C57 C58 H58C 109.5 . .
H58A C58 H58C 109.5 . .
H58B C58 H58C 109.5 . .
C57 C59 H59A 109.5 . .
C57 C59 H59B 109.5 . .
H59A C59 H59B 109.5 . .
C57 C59 H59C 109.5 . .
H59A C59 H59C 109.5 . .
H59B C59 H59C 109.5 . .
C57 C60 H60A 109.5 . .
C57 C60 H60B 109.5 . .
H60A C60 H60B 109.5 . .
C57 C60 H60C 109.5 . .
H60A C60 H60C 109.5 . .
H60B C60 H60C 109.5 . .
O21 C61 O22 123.1(6) . .
O21 C61 C62 119.6(5) . .
O22 C61 C62 117.3(5) . .
C63 C62 C67 120.0 . .
C63 C62 C61 119.4(4) . .
C67 C62 C61 120.5(4) . .
C62 C63 C64 120.0 . .
C62 C63 H63A 120.0 . .
C64 C63 H63A 120.0 . .
C65 C64 C63 120.0 . .
C65 C64 C69 117.0(2) . .
C63 C64 C69 122.8(2) . .
C64 C65 C66 120.0 . .
C64 C65 H65A 120.0 . .
C66 C65 H65A 120.0 . .
C67 C66 C65 120.0 . .
C67 C66 C68 119.9(3) . .
C65 C66 C68 120.1(3) . .
C66 C67 C62 120.0 . .
C66 C67 H67A 120.0 . .
C62 C67 H67A 120.0 . .
O24 C68 O23 121.0(6) . .
O24 C68 C66 120.4(5) . .
O23 C68 C66 118.5(5) . .
C71 C69 C70' 75.9(6) . .
C71 C69 C70 108.73(8) . .
C70' C69 C70 133.9(3) . .
C71 C69 C72' 133.9(3) . .
C70' C69 C72' 108.67(8) . .
C70' C69 C71' 108.62(8) . .
C70 C69 C71' 76.1(6) . .
C72' C69 C71' 108.57(8) . .
C71 C69 C64 110.36(8) . .
C70' C69 C64 110.36(8) . .
C70 C69 C64 110.36(8) . .
C72' C69 C64 110.33(8) . .
C71' C69 C64 110.24(8) . .
C71 C69 C72 108.58(8) . .
C70 C69 C72 108.53(8) . .
C72' C69 C72 76.1(6) . .
C71' C69 C72 134.2(3) . .
C64 C69 C72 110.22(8) . .
C69 C70 H70A 109.5 . .
C69 C70 H70B 109.5 . .
H70A C70 H70B 109.5 . .
C69 C70 H70C 109.5 . .
H70A C70 H70C 109.5 . .
H70B C70 H70C 109.5 . .
C69 C71 H71A 109.5 . .
C69 C71 H71B 109.5 . .
H71A C71 H71B 109.5 . .
C69 C71 H71C 109.5 . .
H71A C71 H71C 109.5 . .
H71B C71 H71C 109.5 . .
C69 C72 H72A 109.5 . .
C69 C72 H72B 109.5 . .
H72A C72 H72B 109.5 . .
C69 C72 H72C 109.5 . .
H72A C72 H72C 109.5 . .
H72B C72 H72C 109.5 . .
C69 C70' H70D 109.5 . .
C69 C70' H70E 109.5 . .
H70D C70' H70E 109.5 . .
C69 C70' H70F 109.5 . .
H70D C70' H70F 109.5 . .
H70E C70' H70F 109.5 . .
C69 C71' H71D 109.5 . .
C69 C71' H71E 109.5 . .
H71D C71' H71E 109.5 . .
C69 C71' H71F 109.5 . .
H71D C71' H71F 109.5 . .
H71E C71' H71F 109.5 . .
C69 C72' H72D 109.5 . .
C69 C72' H72E 109.5 . .
H72D C72' H72E 109.5 . .
C69 C72' H72F 109.5 . .
H72D C72' H72F 109.5 . .
H72E C72' H72F 109.5 . .
O26 C73 O25 123.6(8) . .
O26 C73 C74 117.9(8) . .
O25 C73 C74 118.5(7) . .
C75 C74 C79 120.0 . .
C75 C74 C73 119.9(5) . .
C79 C74 C73 120.0(5) . .
C74 C75 C76 120.0 . .
C74 C75 H75A 120.0 . .
C76 C75 H75A 120.0 . .
C75 C76 C77 120.0 . .
C75 C76 C81 118.0(3) . .
C77 C76 C81 122.0(3) . .
C78 C77 C76 120.0 . .
C78 C77 H77A 120.0 . .
C76 C77 H77A 120.0 . .
C77 C78 C79 120.0 . .
C77 C78 C80 119.8(5) . .
C79 C78 C80 120.1(5) . .
C78 C79 C74 120.0 . .
C78 C79 H79A 120.0 . .
C74 C79 H79A 120.0 . .
O27 C80 O28 122.0(8) . .
O27 C80 C78 118.5(7) . .
O28 C80 C78 119.5(7) . .
C83 C81 C83' 138.74(13) . .
C83 C81 C82 108.68(8) . .
C83' C81 C82 61.4(4) . .
C83 C81 C84' 61.4(4) . .
C83' C81 C84' 108.65(8) . .
C82 C81 C84' 50.5(4) . .
C83 C81 C82' 50.2(4) . .
C83' C81 C82' 108.67(8) . .
C82 C81 C82' 139.04(13) . .
C84' C81 C82' 108.56(8) . .
C83 C81 C84 108.66(8) . .
C83' C81 C84 50.3(4) . .
C82 C81 C84 108.54(8) . .
C84' C81 C84 139.11(13) . .
C82' C81 C84 61.7(4) . .
C83 C81 C76 110.42(8) . .
C83' C81 C76 110.40(8) . .
C82 C81 C76 110.27(8) . .
C84' C81 C76 110.25(8) . .
C82' C81 C76 110.26(8) . .
C84 C81 C76 110.22(8) . .
C81 C82 H82A 109.5 . .
C81 C82 H82B 109.5 . .
H82A C82 H82B 109.5 . .
C81 C82 H82C 109.5 . .
H82A C82 H82C 109.5 . .
H82B C82 H82C 109.5 . .
C81 C83 H83A 109.5 . .
C81 C83 H83B 109.5 . .
H83A C83 H83B 109.5 . .
C81 C83 H83C 109.5 . .
H83A C83 H83C 109.5 . .
H83B C83 H83C 109.5 . .
C81 C84 H84A 109.5 . .
C81 C84 H84B 109.5 . .
H84A C84 H84B 109.5 . .
C81 C84 H84C 109.5 . .
H84A C84 H84C 109.5 . .
H84B C84 H84C 109.5 . .
C81 C82' H82D 109.5 . .
C81 C82' H82E 109.5 . .
H82D C82' H82E 109.5 . .
C81 C82' H82F 109.5 . .
H82D C82' H82F 109.5 . .
H82E C82' H82F 109.5 . .
C81 C83' H83D 109.5 . .
C81 C83' H83E 109.5 . .
H83D C83' H83E 109.5 . .
C81 C83' H83F 109.5 . .
H83D C83' H83F 109.5 . .
H83E C83' H83F 109.5 . .
C81 C84' H84D 109.5 . .
C81 C84' H84E 109.5 . .
H84D C84' H84E 109.5 . .
C81 C84' H84F 109.5 . .
H84D C84' H84F 109.5 . .
H84E C84' H84F 109.5 . .
O29 C85 O30 124.2(7) . .
O29 C85 C86 118.2(6) . .
O30 C85 C86 117.5(6) . .
C87 C86 C91 120.0 . .
C87 C86 C85 120.6(4) . .
C91 C86 C85 119.2(4) . .
C88 C87 C86 120.0 . .
C88 C87 H87A 120.0 . .
C86 C87 H87A 120.0 . .
C89 C88 C87 120.0 . .
C89 C88 C93 121.9(3) . .
C87 C88 C93 118.0(3) . .
C88 C89 C90 120.0 . .
C88 C89 H89A 120.0 . .
C90 C89 H89A 120.0 . .
C91 C90 C89 120.0 . .
C91 C90 C92 119.0(4) . .
C89 C90 C92 121.0(4) . .
C90 C91 C86 120.0 . .
C90 C91 H91A 120.0 . .
C86 C91 H91A 120.0 . .
O31 C92 O32 124.3(7) . .
O31 C92 C90 118.9(6) . .
O32 C92 C90 116.8(7) . .
C94 C93 C96 108.6(4) . .
C94 C93 C95 108.6(4) . .
C96 C93 C95 108.6(4) . .
C94 C93 C88 110.3(4) . .
C96 C93 C88 110.3(4) . .
C95 C93 C88 110.3(4) . .
C93 C94 H94A 109.5 . .
C93 C94 H94B 109.5 . .
H94A C94 H94B 109.5 . .
C93 C94 H94C 109.5 . .
H94A C94 H94C 109.5 . .
H94B C94 H94C 109.5 . .
C93 C95 H95A 109.5 . .
C93 C95 H95B 109.5 . .
H95A C95 H95B 109.5 . .
C93 C95 H95C 109.5 . .
H95A C95 H95C 109.5 . .
H95B C95 H95C 109.5 . .
C93 C96 H96A 109.5 . .
C93 C96 H96B 109.5 . .
H96A C96 H96B 109.5 . .
C93 C96 H96C 109.5 . .
H96A C96 H96C 109.5 . .
H96B C96 H96C 109.5 . .
O33 C97 O34 122.5(6) . .
O33 C97 C98 118.7(7) . .
O34 C97 C98 118.7(6) . .
C99 C98 C103 120.0 . .
C99 C98 C97 119.5(4) . .
C103 C98 C97 120.4(4) . .
C98 C99 C100 120.0 . .
C98 C99 H99A 120.0 . .
C100 C99 H99A 120.0 . .
C101 C100 C99 120.0 . .
C101 C100 C105 118.9(3) . .
C99 C100 C105 121.0(3) . .
C102 C101 C100 120.0 . .
C102 C101 H10G 120.0 . .
C100 C101 H10G 120.0 . .
C103 C102 C101 120.0 . .
C103 C102 C104 120.5(4) . .
C101 C102 C104 119.4(4) . .
C102 C103 C98 120.0 . .
C102 C103 H10H 120.0 . .
C98 C103 H10H 120.0 . .
O35 C104 O36 124.2(7) . .
O35 C104 C102 118.5(6) . .
O36 C104 C102 117.4(6) . .
C6A C105 C107 134.7(3) . .
C6A C105 C106 74.4(5) . .
C107 C105 C106 108.68(8) . .
C6A C105 C8A 108.66(8) . .
C107 C105 C8A 74.4(5) . .
C107 C105 C108 108.62(8) . .
C106 C105 C108 108.57(8) . .
C8A C105 C108 134.8(3) . .
C6A C105 C7A 108.64(8) . .
C106 C105 C7A 134.8(3) . .
C8A C105 C7A 108.56(8) . .
C108 C105 C7A 74.5(5) . .
C6A C105 C100 110.37(8) . .
C107 C105 C100 110.35(8) . .
C106 C105 C100 110.29(8) . .
C8A C105 C100 110.29(8) . .
C108 C105 C100 110.29(8) . .
C7A C105 C100 110.26(8) . .
C105 C106 H10I 109.5 . .
C105 C106 H10J 109.5 . .
H10I C106 H10J 109.5 . .
C105 C106 H10K 109.5 . .
H10I C106 H10K 109.5 . .
H10J C106 H10K 109.5 . .
C105 C107 H10L 109.5 . .
C105 C107 H10M 109.5 . .
H10L C107 H10M 109.5 . .
C105 C107 H10N 109.5 . .
H10L C107 H10N 109.5 . .
H10M C107 H10N 109.5 . .
C105 C108 H10O 109.5 . .
C105 C108 H10P 109.5 . .
H10O C108 H10P 109.5 . .
C105 C108 H10Q 109.5 . .
H10O C108 H10Q 109.5 . .
H10P C108 H10Q 109.5 . .
C105 C6A H6AA 109.5 . .
C105 C6A H6AB 109.5 . .
H6AA C6A H6AB 109.5 . .
C105 C6A H6AC 109.5 . .
H6AA C6A H6AC 109.5 . .
H6AB C6A H6AC 109.5 . .
C105 C7A H7AA 109.5 . .
C105 C7A H7AB 109.5 . .
H7AA C7A H7AB 109.5 . .
C105 C7A H7AC 109.5 . .
H7AA C7A H7AC 109.5 . .
H7AB C7A H7AC 109.5 . .
C105 C8A H8AA 109.5 . .
C105 C8A H8AB 109.5 . .
H8AA C8A H8AB 109.5 . .
C105 C8A H8AC 109.5 . .
H8AA C8A H8AC 109.5 . .
H8AB C8A H8AC 109.5 . .
O37 C109 O38 123.7(3) . .
O37 C109 C110 114.0(4) . .
O38 C109 C110 122.4(4) . .
C111 C110 C115 120.0 . .
C111 C110 C109 123.9(6) . .
C115 C110 C109 116.1(6) . .
C110 C111 C112 120.0 . .
C110 C111 H11G 120.0 . .
C112 C111 H11G 120.0 . .
C113 C112 C111 120.0 . .
C113 C112 C117 116.0(5) . .
C111 C112 C117 123.7(5) . .
C112 C113 C114 120.0 . .
C112 C113 H11H 120.0 . .
C114 C113 H11H 120.0 . .
C113 C114 C115 120.0 . .
C113 C114 C116 119.5(6) . .
C115 C114 C116 120.5(6) . .
C114 C115 C110 120.0 . .
C114 C115 H11I 120.0 . .
C110 C115 H11I 120.0 . .
O39 C116 O40 122.7(4) . .
O39 C116 C114 117.7(4) . .
O40 C116 C114 119.6(4) . .
C120 C117 C118 108.63(8) . .
C120 C117 C119 108.57(8) . .
C118 C117 C119 108.62(8) . .
C120 C117 C112 110.33(8) . .
C118 C117 C112 110.31(8) . .
C119 C117 C112 110.32(8) . .
C120 C117 H19C 99.7 . .
C119 C117 H19C 84.4 . .
C112 C117 H19C 139.0 . .
C117 C118 H11J 109.9 . .
C117 C118 H11K 117.7 . .
H11J C118 H11K 109.5 . .
C117 C118 H11L 100.3 . .
H11J C118 H11L 109.5 . .
H11K C118 H11L 109.5 . .
H11J C118 H19C 84.0 . .
H11K C118 H19C 137.1 . .
H11L C118 H19C 103.2 . .
C117 C118 H19D 106.0 . .
H11J C118 H19D 110.5 . .
H11K C118 H19D 102.9 . .
H19C C118 H19D 110.1 . .
C117 C119 H11M 111.1 . .
C117 C119 H11N 116.0 . .
H11M C119 H11N 109.5 . .
C117 C119 H11O 101.0 . .
H11M C119 H11O 109.5 . .
H11N C119 H11O 109.5 . .
C117 C119 H20A 164.4 . .
H11M C119 H20A 61.0 . .
H11N C119 H20A 59.5 . .
H11O C119 H20A 94.5 . .
C117 C119 H20C 118.6 . .
H11M C119 H20C 98.1 . .
H11N C119 H20C 101.8 . .
H20A C119 H20C 76.7 . .
C120 C120 C117 149.3(8) 2_765 .
C120 C120 H12G 101.3 2_765 .
C117 C120 H12G 107.4 . .
C120 C120 H12H 59.2 2_765 .
C117 C120 H12H 118.3 . .
H12G C120 H12H 109.5 . .
C120 C120 H12I 57.1 2_765 .
C117 C120 H12I 102.2 . .
H12G C120 H12I 109.5 . .
H12H C120 H12I 109.5 . .
O37 C9A O38 124.0(4) . .
O37 C9A C10A 119.5(4) . .
O38 C9A C10A 116.5(4) . .
C11A C10A C15A 120.0 . .
C11A C10A C9A 117.9(6) . .
C15A C10A C9A 122.1(6) . .
C12A C11A C10A 120.0 . .
C12A C11A H11P 120.0 . .
C10A C11A H11P 120.0 . .
C13A C12A C11A 120.0 . .
C13A C12A C17A 121.6(5) . .
C11A C12A C17A 118.4(5) . .
C12A C13A C14A 120.0 . .
C12A C13A H13A 120.0 . .
C14A C13A H13A 120.0 . .
C15A C14A C13A 120.0 . .
C15A C14A C16A 116.0(5) . .
C13A C14A C16A 124.0(6) . .
C14A C15A C10A 120.0 . .
C14A C15A H15B 120.0 . .
C10A C15A H15B 120.0 . .
O39 C16A O40 122.8(4) . .
O39 C16A C14A 117.5(4) . .
O40 C16A C14A 118.4(4) . .
C19A C17A C18A 108.65(8) . .
C19A C17A C20A 108.61(8) . .
C18A C17A C20A 108.61(8) . .
C19A C17A C12A 110.33(8) . .
C18A C17A C12A 110.30(8) . .
C20A C17A C12A 110.29(8) . .
C19A C17A H11N 99.7 . .
C18A C17A H11N 101.7 . .
C12A C17A H11N 124.9 . .
C17A C18A H18A 109.7 . .
C17A C18A H18B 108.0 . .
H18A C18A H18B 109.5 . .
C17A C18A H18C 110.8 . .
H18A C18A H18C 109.5 . .
H18B C18A H18C 109.5 . .
C17A C19A H11J 165.5 . .
C17A C19A H11L 108.7 . .
H11J C19A H11L 85.3 . .
C17A C19A H19B 109.3 . .
H11J C19A H19B 67.2 . .
H11L C19A H19B 110.8 . .
C17A C19A H19C 108.2 . .
H11J C19A H19C 62.0 . .
H11L C19A H19C 110.3 . .
H19B C19A H19C 109.5 . .
C17A C19A H19D 110.9 . .
H11J C19A H19D 83.2 . .
H19B C19A H19D 109.5 . .
H19C C19A H19D 109.5 . .
C17A C20A H11M 87.9 . .
H11M C20A H11N 78.6 . .
C17A C20A H11O 99.2 . .
H11M C20A H11O 70.4 . .
H11N C20A H11O 106.5 . .
C17A C20A H20A 109.4 . .
H11M C20A H20A 59.1 . .
H11N C20A H20A 94.6 . .
H11O C20A H20A 119.5 . .
C17A C20A H20B 108.1 . .
H11M C20A H20B 163.4 . .
H11N C20A H20B 115.9 . .
H11O C20A H20B 110.4 . .
H20A C20A H20B 109.5 . .
C17A C20A H20C 111.0 . .
H11M C20A H20C 67.5 . .
H11N C20A H20C 116.8 . .
H20A C20A H20C 109.5 . .
H20B C20A H20C 109.5 . .
O41 C121 O42 124.3(6) . .
O41 C121 C122 118.3(5) . .
O42 C121 C122 117.4(6) . .
C123 C122 C127 120.0 . .
C123 C122 C121 120.4(4) . .
C127 C122 C121 119.6(4) . .
C122 C123 C124 120.0 . .
C122 C123 H12J 120.0 . .
C124 C123 H12J 120.0 . .
C125 C124 C123 120.0 . .
C125 C124 C129 120.6(3) . .
C123 C124 C129 119.4(3) . .
C124 C125 C126 120.0 . .
C124 C125 H12K 120.0 . .
C126 C125 H12K 120.0 . .
C125 C126 C127 120.0 . .
C125 C126 C128 120.1(4) . .
C127 C126 C128 119.7(4) . .
C126 C127 C122 120.0 . .
C126 C127 H12L 120.0 . .
C122 C127 H12L 120.0 . .
O43 C128 O44 123.2(6) . .
O43 C128 C126 118.8(5) . .
O44 C128 C126 118.0(6) . .
C30A C129 C132 136.8(2) . .
C30A C129 C131 69.0(5) . .
C132 C129 C131 108.66(8) . .
C30A C129 C32A 108.68(8) . .
C131 C129 C32A 136.9(2) . .
C30A C129 C31A 108.60(8) . .
C132 C129 C31A 69.2(5) . .
C32A C129 C31A 108.56(8) . .
C132 C129 C130 108.57(8) . .
C131 C129 C130 108.57(8) . .
C32A C129 C130 69.2(5) . .
C31A C129 C130 137.2(2) . .
C30A C129 C124 110.38(8) . .
C132 C129 C124 110.39(8) . .
C131 C129 C124 110.35(8) . .
C32A C129 C124 110.34(8) . .
C31A C129 C124 110.21(8) . .
C130 C129 C124 110.24(8) . .
C129 C130 H13B 109.5 . .
C129 C130 H13C 109.5 . .
H13B C130 H13C 109.5 . .
C129 C130 H13D 109.5 . .
H13B C130 H13D 109.5 . .
H13C C130 H13D 109.5 . .
C129 C131 H13E 109.5 . .
C129 C131 H13F 109.5 . .
H13E C131 H13F 109.5 . .
C129 C131 H13G 109.5 . .
H13E C131 H13G 109.5 . .
H13F C131 H13G 109.5 . .
C129 C132 H13H 109.5 . .
C129 C132 H13I 109.5 . .
H13H C132 H13I 109.5 . .
C129 C132 H13J 109.5 . .
H13H C132 H13J 109.5 . .
H13I C132 H13J 109.5 . .
C129 C30A H30A 109.5 . .
C129 C30A H30B 109.5 . .
H30A C30A H30B 109.5 . .
C129 C30A H30C 109.5 . .
H30A C30A H30C 109.5 . .
H30B C30A H30C 109.5 . .
C129 C31A H31B 109.5 . .
C129 C31A H31C 109.5 . .
H31B C31A H31C 109.5 . .
C129 C31A H31D 109.5 . .
H31B C31A H31D 109.5 . .
H31C C31A H31D 109.5 . .
C129 C32A H32A 109.5 . .
C129 C32A H32B 109.5 . .
H32A C32A H32B 109.5 . .
C129 C32A H32C 109.5 . .
H32A C32A H32C 109.5 . .
H32B C32A H32C 109.5 . .
O45 C133 O46 122.5(6) . .
O45 C133 C134 118.8(6) . .
O46 C133 C134 118.7(5) . .
C135 C134 C139 120.0 . .
C135 C134 C133 120.8(4) . .
C139 C134 C133 119.2(4) . .
C136 C135 C134 120.0 . .
C136 C135 H13K 120.0 . .
C134 C135 H13K 120.0 . .
C135 C136 C137 120.0 . .
C135 C136 C141 122.2(2) . .
C137 C136 C141 117.8(2) . .
C138 C137 C136 120.0 . .
C138 C137 H13L 120.0 . .
C136 C137 H13L 120.0 . .
C137 C138 C139 120.0 . .
C137 C138 C140 120.7(4) . .
C139 C138 C140 119.2(4) . .
C138 C139 C134 120.0 . .
C138 C139 H13M 120.0 . .
C134 C139 H13M 120.0 . .
O47 C140 O48 123.6(6) . .
O47 C140 C138 118.5(6) . .
O48 C140 C138 117.9(6) . .
C142 C141 C144 108.7(4) . .
C142 C141 C143 108.6(4) . .
C144 C141 C143 108.6(4) . .
C142 C141 C136 110.3(4) . .
C144 C141 C136 110.3(4) . .
C143 C141 C136 110.3(4) . .
C141 C142 H14A 109.5 . .
C141 C142 H14B 109.5 . .
H14A C142 H14B 109.5 . .
C141 C142 H14C 109.5 . .
H14A C142 H14C 109.5 . .
H14B C142 H14C 109.5 . .
C141 C143 H14D 109.5 . .
C141 C143 H14E 109.5 . .
H14D C143 H14E 109.5 . .
C141 C143 H14F 109.5 . .
H14D C143 H14F 109.5 . .
H14E C143 H14F 109.5 . .
C141 C144 H14G 109.5 . .
C141 C144 H14H 109.5 . .
H14G C144 H14H 109.5 . .
C141 C144 H14I 109.5 . .
H14G C144 H14I 109.5 . .
H14H C144 H14I 109.5 . .

loop_
_geom_bond_atom_site_label_1
_geom_bond_atom_site_label_2
_geom_bond_distance
_geom_bond_site_symmetry_2
Mo1 O13 2.092(4) 2_666
Mo1 O23 2.099(4) .
Mo1 O1 2.103(4) .
Mo1 O11 2.108(4) 2_666
Mo1 Mo2 2.1090(7) .
Mo1 O1S 2.401(6) .
Mo2 O12 2.094(4) 2_666
Mo2 O24 2.098(4) .
Mo2 O2 2.099(4) .
Mo2 O14 2.110(4) 2_666
Mo3 O33 2.089(4) .
Mo3 O31 2.093(4) .
Mo3 O3 2.108(4) .
Mo3 Mo4 2.1137(8) .
Mo3 O5 2.118(4) .
Mo3 O3S 2.404(6) .
Mo4 O32 2.092(4) .
Mo4 O6 2.098(4) .
Mo4 O34 2.100(4) .
Mo4 O4 2.108(4) .
Mo4 O4S 2.403(6) .
Mo5 O9 2.099(4) .
Mo5 O41 2.099(4) .
Mo5 O39 2.108(4) .
Mo5 O7 2.115(4) .
Mo5 Mo6 2.1160(8) .
Mo5 O5S 2.403(6) .
Mo6 O40 2.094(4) .
Mo6 O42 2.098(4) .
Mo6 O8 2.111(4) .
Mo6 O10 2.114(4) .
Mo6 O6S 2.402(6) .
Mo7 O45 2.097(4) .
Mo7 O17 2.098(4) .
Mo7 O43 2.107(4) .
Mo7 O15 2.110(4) .
Mo7 Mo8 2.1125(8) .
Mo7 O7S 2.404(8) .
Mo8 O46 2.091(4) .
Mo8 O18 2.094(4) .
Mo8 O16 2.096(4) .
Mo8 O44 2.102(4) .
Mo8 O8S 2.403(6) .
Mo9 O47 2.083(4) .
Mo9 O25 2.104(4) .
Mo9 O37 2.110(4) 2_666
Mo9 Mo10 2.1149(9) .
Mo9 O35 2.117(4) 2_666
Mo9 O9S 2.408(6) .
Mo10 O36 2.090(4) 2_666
Mo10 O26 2.091(4) .
Mo10 O48 2.092(4) .
Mo10 O38 2.095(4) 2_666
Mo10 O10S 2.408(6) .
Mo11 O29 2.095(5) .
Mo11 O19 2.101(4) .
Mo11 O21 2.112(4) .
Mo11 O27 2.114(4) .
Mo11 Mo12 2.1157(8) .
Mo11 O11S 2.406(6) .
Mo12 O28 2.086(4) .
Mo12 O30 2.088(4) .
Mo12 O22 2.094(4) .
Mo12 O20 2.098(4) .
Mo12 O12S 2.404(8) .
O1 C1 1.277(7) .
O2 C1 1.281(7) .
O3 C8 1.276(7) .
O4 C8 1.264(7) .
O5 C13 1.298(7) .
O6 C13 1.251(8) .
O7 C20 1.272(7) .
O8 C20 1.272(7) .
O9 C25 1.266(8) .
O10 C25 1.290(7) .
O11 C32 1.275(7) .
O11 Mo1 2.108(4) 2_666
O12 C32 1.264(6) .
O12 Mo2 2.094(4) 2_666
O13 C37 1.277(6) .
O13 Mo1 2.092(4) 2_666
O14 C37 1.285(6) .
O14 Mo2 2.110(4) 2_666
O15 C44 1.264(7) .
O16 C44 1.262(6) .
O17 C49 1.271(6) .
O18 C49 1.260(7) .
O19 C56 1.267(7) .
O20 C56 1.273(7) .
O21 C61 1.252(7) .
O22 C61 1.296(7) .
O23 C68 1.288(6) .
O24 C68 1.276(6) .
O25 C73 1.276(9) .
O26 C73 1.261(9) .
O27 C80 1.252(8) .
O28 C80 1.294(8) .
O29 C85 1.273(7) .
O30 C85 1.275(7) .
O31 C92 1.255(8) .
O32 C92 1.282(7) .
O33 C97 1.269(7) .
O34 C97 1.290(8) .
O35 C104 1.263(7) .
O35 Mo9 2.117(4) 2_666
O36 C104 1.284(7) .
O36 Mo10 2.090(4) 2_666
O37 C9A 1.2787(10) .
O37 C109 1.2809(10) .
O37 Mo9 2.110(4) 2_666
O38 C9A 1.2787(10) .
O38 C109 1.2811(10) .
O38 Mo10 2.096(4) 2_666
O39 C16A 1.2795(10) .
O39 C116 1.2800(10) .
O40 C16A 1.2796(10) .
O40 C116 1.2802(10) .
O41 C121 1.267(7) .
O42 C121 1.270(7) .
O43 C128 1.264(7) .
O44 C128 1.272(7) .
O45 C133 1.268(7) .
O46 C133 1.283(7) .
O47 C140 1.266(7) .
O48 C140 1.270(7) .
C1 C2 1.498(8) .
C2 C3 1.3900 .
C2 C7 1.3900 .
C3 C4 1.3900 .
C3 H3A 0.9500 .
C4 C5 1.3900 .
C4 C9 1.534(7) .
C5 C6 1.3900 .
C5 H5A 0.9500 .
C6 C7 1.3900 .
C6 C8 1.494(7) .
C7 H7A 0.9500 .
C9 C12' 1.5322(9) .
C9 C10 1.5324(9) .
C9 C10' 1.5328(9) .
C9 C11 1.5329(9) .
C9 C12 1.5336(9) .
C9 C11' 1.5338(9) .
C10 H10A 0.9800 .
C10 H10B 0.9800 .
C10 H10C 0.9800 .
C11 H11A 0.9800 .
C11 H11B 0.9800 .
C11 H11C 0.9800 .
C12 H12A 0.9800 .
C12 H12B 0.9800 .
C12 H12C 0.9800 .
C10' H10D 0.9800 .
C10' H10E 0.9800 .
C10' H10F 0.9800 .
C11' H11D 0.9800 .
C11' H11E 0.9800 .
C11' H11F 0.9800 .
C12' H12D 0.9800 .
C12' H12E 0.9800 .
C12' H12F 0.9800 .
C13 C14 1.499(7) .
C14 C15 1.3900 .
C14 C19 1.3900 .
C15 C16 1.3900 .
C15 H15A 0.9500 .
C16 C17 1.3900 .
C16 C21 1.534(5) .
C17 C18 1.3900 .
C17 H17A 0.9500 .
C18 C19 1.3900 .
C18 C20 1.494(7) .
C19 H19A 0.9500 .
C21 C22 1.533(8) .
C21 C24 1.533(8) .
C21 C23 1.533(8) .
C22 H22A 0.9800 .
C22 H22B 0.9800 .
C22 H22C 0.9800 .
C23 H23A 0.9800 .
C23 H23B 0.9800 .
C23 H23C 0.9800 .
C24 H24A 0.9800 .
C24 H24B 0.9800 .
C24 H24C 0.9800 .
C25 C26 1.495(7) .
C26 C27 1.3900 .
C26 C31 1.3900 .
C27 C28 1.3900 .
C27 H27A 0.9500 .
C28 C29 1.3900 .
C28 C33 1.534(4) .
C29 C30 1.3900 .
C29 H29A 0.9500 .
C30 C31 1.3900 .
C30 C32 1.486(8) .
C31 H31A 0.9500 .
C33 C36' 1.5323(9) .
C33 C35 1.5322(9) .
C33 C34' 1.5332(9) .
C33 C34 1.5334(9) .
C33 C36 1.5333(9) .
C33 C35' 1.5333(9) .
C34 H34A 0.9800 .
C34 H34B 0.9800 .
C34 H34C 0.9800 .
C35 H35A 0.9800 .
C35 H35B 0.9800 .
C35 H35C 0.9800 .
C36 H36A 0.9800 .
C36 H36B 0.9800 .
C36 H36C 0.9800 .
C34' H34D 0.9800 .
C34' H34E 0.9800 .
C34' H34F 0.9800 .
C35' H35D 0.9800 .
C35' H35E 0.9800 .
C35' H35F 0.9800 .
C36' H36D 0.9800 .
C36' H36E 0.9800 .
C36' H36F 0.9800 .
C37 C38 1.473(7) .
C38 C39 1.3900 .
C38 C43 1.3900 .
C39 C40 1.3900 .
C39 H39A 0.9500 .
C40 C41 1.3900 .
C40 C45 1.534(4) .
C41 C42 1.3900 .
C41 H41A 0.9500 .
C42 C43 1.3900 .
C42 C44 1.499(6) .
C43 H43A 0.9500 .
C45 C48 1.533(8) .
C45 C46 1.533(8) .
C45 C47 1.533(8) .
C46 H46A 0.9800 .
C46 H46B 0.9800 .
C46 H46C 0.9800 .
C47 H47A 0.9800 .
C47 H47B 0.9800 .
C47 H47C 0.9800 .
C48 H48A 0.9800 .
C48 H48B 0.9800 .
C48 H48C 0.9800 .
C49 C50 1.508(6) .
C50 C51 1.3900 .
C50 C55 1.3900 .
C51 C52 1.3900 .
C51 H51A 0.9500 .
C52 C53 1.3900 .
C52 C57 1.533(6) .
C53 C54 1.3900 .
C53 H53A 0.9500 .
C54 C55 1.3900 .
C54 C56 1.499(6) .
C55 H55A 0.9500 .
C57 C58 1.533(8) .
C57 C60 1.533(8) .
C57 C59 1.534(8) .
C58 H58A 0.9800 .
C58 H58B 0.9800 .
C58 H58C 0.9800 .
C59 H59A 0.9800 .
C59 H59B 0.9800 .
C59 H59C 0.9800 .
C60 H60A 0.9800 .
C60 H60B 0.9800 .
C60 H60C 0.9800 .
C61 C62 1.496(7) .
C62 C63 1.3900 .
C62 C67 1.3900 .
C63 C64 1.3900 .
C63 H63A 0.9500 .
C64 C65 1.3900 .
C64 C69 1.534(6) .
C65 C66 1.3900 .
C65 H65A 0.9500 .
C66 C67 1.3900 .
C66 C68 1.473(7) .
C67 H67A 0.9500 .
C69 C71 1.5322(9) .
C69 C70' 1.5324(9) .
C69 C70 1.5326(9) .
C69 C72' 1.5328(9) .
C69 C71' 1.5336(9) .
C69 C72 1.5342(9) .
C70 H70A 0.9800 .
C70 H70B 0.9800 .
C70 H70C 0.9800 .
C71 H71A 0.9800 .
C71 H71B 0.9800 .
C71 H71C 0.9800 .
C72 H72A 0.9800 .
C72 H72B 0.9800 .
C72 H72C 0.9800 .
C70' H70D 0.9800 .
C70' H70E 0.9800 .
C70' H70F 0.9800 .
C71' H71D 0.9800 .
C71' H71E 0.9800 .
C71' H71F 0.9800 .
C72' H72D 0.9800 .
C72' H72E 0.9800 .
C72' H72F 0.9800 .
C73 C74 1.501(9) .
C74 C75 1.3900 .
C74 C79 1.3900 .
C75 C76 1.3900 .
C75 H75A 0.9500 .
C76 C77 1.3900 .
C76 C81 1.534(6) .
C77 C78 1.3900 .
C77 H77A 0.9500 .
C78 C79 1.3900 .
C78 C80 1.480(9) .
C79 H79A 0.9500 .
C81 C83 1.5316(9) .
C81 C83' 1.5319(9) .
C81 C82 1.5332(9) .
C81 C84' 1.5334(9) .
C81 C82' 1.5333(9) .
C81 C84 1.5338(9) .
C82 H82A 0.9800 .
C82 H82B 0.9800 .
C82 H82C 0.9800 .
C83 H83A 0.9800 .
C83 H83B 0.9800 .
C83 H83C 0.9800 .
C84 H84A 0.9800 .
C84 H84B 0.9800 .
C84 H84C 0.9800 .
C82' H82D 0.9800 .
C82' H82E 0.9800 .
C82' H82F 0.9800 .
C83' H83D 0.9800 .
C83' H83E 0.9800 .
C83' H83F 0.9800 .
C84' H84D 0.9800 .
C84' H84E 0.9800 .
C84' H84F 0.9800 .
C85 C86 1.527(8) .
C86 C87 1.3900 .
C86 C91 1.3900 .
C87 C88 1.3900 .
C87 H87A 0.9500 .
C88 C89 1.3900 .
C88 C93 1.534(6) .
C89 C90 1.3900 .
C89 H89A 0.9500 .
C90 C91 1.3900 .
C90 C92 1.499(7) .
C91 H91A 0.9500 .
C93 C94 1.533(8) .
C93 C96 1.533(8) .
C93 C95 1.533(8) .
C94 H94A 0.9800 .
C94 H94B 0.9800 .
C94 H94C 0.9800 .
C95 H95A 0.9800 .
C95 H95B 0.9800 .
C95 H95C 0.9800 .
C96 H96A 0.9800 .
C96 H96B 0.9800 .
C96 H96C 0.9800 .
C97 C98 1.486(8) .
C98 C99 1.3900 .
C98 C103 1.3900 .
C99 C100 1.3900 .
C99 H99A 0.9500 .
C100 C101 1.3900 .
C100 C105 1.534(7) .
C101 C102 1.3900 .
C101 H10G 0.9500 .
C102 C103 1.3900 .
C102 C104 1.496(8) .
C103 H10H 0.9500 .
C105 C6A 1.5322(9) .
C105 C107 1.5323(9) .
C105 C106 1.5331(9) .
C105 C8A 1.5332(9) .
C105 C108 1.5333(9) .
C105 C7A 1.5334(9) .
C106 H10I 0.9800 .
C106 H10J 0.9800 .
C106 H10K 0.9800 .
C107 H10L 0.9800 .
C107 H10M 0.9800 .
C107 H10N 0.9800 .
C108 H10O 0.9800 .
C108 H10P 0.9800 .
C108 H10Q 0.9800 .
C6A H6AA 0.9800 .
C6A H6AB 0.9800 .
C6A H6AC 0.9800 .
C7A H7AA 0.9800 .
C7A H7AB 0.9800 .
C7A H7AC 0.9800 .
C8A H8AA 0.9800 .
C8A H8AB 0.9800 .
C8A H8AC 0.9800 .
C109 C110 1.5111(10) .
C110 C111 1.3900 .
C110 C115 1.3900 .
C111 C112 1.3900 .
C111 H11G 0.9500 .
C112 C113 1.3900 .
C112 C117 1.5340 .
C113 C114 1.3900 .
C113 H11H 0.9500 .
C114 C115 1.3900 .
C114 C116 1.5100(10) .
C115 H11I 0.9500 .
C117 C120 1.5329(9) .
C117 C118 1.5328(9) .
C117 C119 1.5330(9) .
C117 H19C 0.8188 .
C118 H11J 0.9601 .
C118 H11K 0.9599 .
C118 H11L 0.9601 .
C118 H19C 0.9310 .
C118 H19D 0.9809 .
C119 H11M 0.9601 .
C119 H11N 0.9601 .
C119 H11O 0.9601 .
C119 H20C 0.9627 .
C120 C120 1.428(16) 2_765
C120 H12G 0.9600 .
C120 H12H 0.9599 .
C120 H12I 0.9601 .
C9A C10A 1.5088(10) .
C10A C11A 1.3900 .
C10A C15A 1.3900 .
C11A C12A 1.3900 .
C11A H11P 0.9500 .
C12A C13A 1.3900 .
C12A C17A 1.5339 .
C13A C14A 1.3900 .
C13A H13A 0.9500 .
C14A C15A 1.3900 .
C14A C16A 1.5095(10) .
C15A H15B 0.9500 .
C17A C19A 1.5326(9) .
C17A C18A 1.5330(9) .
C17A C20A 1.5333(9) .
C17A H11N 0.7966 .
C18A H18A 0.9602 .
C18A H18B 0.9599 .
C18A H18C 0.9600 .
C19A H11L 0.8446 .
C19A H19B 0.9599 .
C19A H19C 0.9601 .
C19A H19D 0.9600 .
C20A H11N 0.7891 .
C20A H11O 1.1492 .
C20A H20A 0.9601 .
C20A H20B 0.9600 .
C20A H20C 0.9596 .
C121 C122 1.519(7) .
C122 C123 1.3900 .
C122 C127 1.3900 .
C123 C124 1.3900 .
C123 H12J 0.9500 .
C124 C125 1.3900 .
C124 C129 1.534(6) .
C125 C126 1.3900 .
C125 H12K 0.9500 .
C126 C127 1.3900 .
C126 C128 1.490(7) .
C127 H12L 0.9500 .
C129 C30A 1.5323(9) .
C129 C132 1.5325(9) .
C129 C131 1.5327(9) .
C129 C32A 1.5328(9) .
C129 C31A 1.5339(9) .
C129 C130 1.5339(9) .
C130 H13B 0.9800 .
C130 H13C 0.9800 .
C130 H13D 0.9800 .
C131 H13E 0.9800 .
C131 H13F 0.9800 .
C131 H13G 0.9800 .
C132 H13H 0.9800 .
C132 H13I 0.9800 .
C132 H13J 0.9800 .
C30A H30A 0.9800 .
C30A H30B 0.9800 .
C30A H30C 0.9800 .
C31A H31B 0.9800 .
C31A H31C 0.9800 .
C31A H31D 0.9800 .
C32A H32A 0.9800 .
C32A H32B 0.9800 .
C32A H32C 0.9800 .
C133 C134 1.487(7) .
C134 C135 1.3900 .
C134 C139 1.3900 .
C135 C136 1.3900 .
C135 H13K 0.9500 .
C136 C137 1.3900 .
C136 C141 1.534(5) .
C137 C138 1.3900 .
C137 H13L 0.9500 .
C138 C139 1.3900 .
C138 C140 1.525(7) .
C139 H13M 0.9500 .
C141 C142 1.533(8) .
C141 C144 1.533(8) .
C141 C143 1.533(8) .
C142 H14A 0.9800 .
C142 H14B 0.9800 .
C142 H14C 0.9800 .
C143 H14D 0.9800 .
C143 H14E 0.9800 .
C143 H14F 0.9800 .
C144 H14G 0.9800 .
C144 H14H 0.9800 .
C144 H14I 0.9800 .

loop_
_platon_squeeze_void_nr
_platon_squeeze_void_average_x
_platon_squeeze_void_average_y
_platon_squeeze_void_average_z
_platon_squeeze_void_volume
_platon_squeeze_void_count_electrons
_platon_squeeze_void_content
1 -0.003 0.082 0.039 9198 3225 ' '
